data_7222142
loop_
_publ_author_name
'Ma, Yuan-Yuan'
'Tan, Hua-Qiao'
'Wang, Yong-Hui'
'Hao, Xiu-Li'
'Feng, Xiao-Jia'
'Zang, Hong-Ying'
'Li, Yang-Guang'

_publ_section_title
;
 Polyoxometalate-based metal--organic coordination networks for
 heterogeneous catalytic desulfurization
;
_journal_issue 41
_journal_name_full CrystEngComm
_journal_page_first 7938
_journal_paper_doi 10.1039/C5CE01533B
_journal_volume 17
_journal_year 2015
_chemical_formula_sum 'C120 H128 B2 Cu5 N60 O84 W24'
_chemical_formula_weight 8506.54
_chemical_name_systematic
; 
 ? 
;
_space_group_IT_number 15
_symmetry_cell_setting monoclinic
_symmetry_space_group_name_Hall '-C 2yc'
_symmetry_space_group_name_H-M 'C 1 2/c 1'
_atom_sites_solution_hydrogens geom
_atom_sites_solution_primary direct
_atom_sites_solution_secondary difmap
_audit_creation_method SHELXL-97
_audit_update_record
;
2015-09-02 deposited with the CCDC.
2015-09-14 downloaded from the CCDC.
;
_cell_angle_alpha 90.00
_cell_angle_beta 103.921(2)
_cell_angle_gamma 90.00
_cell_formula_units_Z 4
_cell_length_a 51.260(4)
_cell_length_b 15.4783(10)
_cell_length_c 24.3771(16)
_cell_measurement_reflns_used 70961
_cell_measurement_temperature 298(2)
_cell_measurement_theta_max 28.2916
_cell_measurement_theta_min 2.2788
_cell_volume 18773(2)
_computing_cell_refinement 'SAINT (Bruker, 1999)'
_computing_data_collection 'SMART (Bruker, 1997)'
_computing_data_reduction SAINT
_computing_molecular_graphics 'SHELXTL-PLUS (Sheldrick, 1990)'
_computing_publication_material SHELXL-97
_computing_structure_refinement 'SHELXL-97 (Sheldrick, 1997)'
_computing_structure_solution 'SHELXS-97 (Sheldrick, 1997)'
_diffrn_ambient_temperature 298(2)
_diffrn_measured_fraction_theta_full 1.000
_diffrn_measured_fraction_theta_max 1.000
_diffrn_measurement_device_type 'Bruker APEX CCD area-detector'
_diffrn_measurement_method '\w scans'
_diffrn_radiation_monochromator graphite
_diffrn_radiation_source 'fine-focus sealed tube'
_diffrn_radiation_type MoK\a
_diffrn_radiation_wavelength 0.71073
_diffrn_reflns_av_R_equivalents 0.0560
_diffrn_reflns_av_sigmaI/netI 0.0565
_diffrn_reflns_limit_h_max 53
_diffrn_reflns_limit_h_min -60
_diffrn_reflns_limit_k_max 17
_diffrn_reflns_limit_k_min -18
_diffrn_reflns_limit_l_max 28
_diffrn_reflns_limit_l_min -28
_diffrn_reflns_number 53440
_diffrn_reflns_theta_full 25.00
_diffrn_reflns_theta_max 25.00
_diffrn_reflns_theta_min 1.38
_exptl_absorpt_coefficient_mu 15.292
_exptl_absorpt_correction_T_max 0.1338
_exptl_absorpt_correction_T_min 0.1092
_exptl_absorpt_correction_type multi-scan
_exptl_absorpt_process_details 'SADABS (Sheldrick, 1996)'
_exptl_crystal_colour purple
_exptl_crystal_density_diffrn 3.010
_exptl_crystal_density_method 'not measured'
_exptl_crystal_description block
_exptl_crystal_F_000 15484
_exptl_crystal_size_max 0.26
_exptl_crystal_size_mid 0.24
_exptl_crystal_size_min 0.22
_refine_diff_density_max 4.954
_refine_diff_density_min -7.199
_refine_diff_density_rms 0.356
_refine_ls_extinction_method none
_refine_ls_goodness_of_fit_ref 1.024
_refine_ls_hydrogen_treatment mixed
_refine_ls_matrix_type full
_refine_ls_number_parameters 1418
_refine_ls_number_reflns 16535
_refine_ls_number_restraints 1231
_refine_ls_restrained_S_all 0.996
_refine_ls_R_factor_all 0.1087
_refine_ls_R_factor_gt 0.0866
_refine_ls_shift/su_max 0.001
_refine_ls_shift/su_mean 0.000
_refine_ls_structure_factor_coef Fsqd
_refine_ls_weighting_details 'calc w=1/[\s^2^(Fo^2^)+(0.0155P)^2^+4570.5044P] where P=(Fo^2^+2Fc^2^)/3'
_refine_ls_weighting_scheme calc
_refine_ls_wR_factor_gt 0.1705
_refine_ls_wR_factor_ref 0.1822
_reflns_number_gt 13065
_reflns_number_total 16535
_reflns_threshold_expression >2sigma(I)
_cod_data_source_file c5ce01533b2.cif
_cod_data_source_block 1
_cod_depositor_comments
;
The following automatic conversions were performed:

'_symmetry_cell_setting' value 'Monoclinic' changed to 'monoclinic'
according to
/usr/data/users/saulius/crontab/automatic-downloads/rss-feeds/RSC/lib/dictionaries/cif_core.dic
dictionary named 'cif_core.dic' version 2.4.2 from 2011-04-26.

Automatic conversion script
Id: cif_fix_values 3271 2015-04-21 07:52:19Z andrius 

 Adding full bibliography for 7222140--7222142.cif.
;
_cod_original_sg_symbol_H-M C2/c
_cod_database_code 7222142

loop_
_symmetry_equiv_pos_as_xyz
'x, y, z'
'-x, y, -z+1/2'
'x+1/2, y+1/2, z'
'-x+1/2, y+1/2, -z+1/2'
'-x, -y, -z'
'x, -y, z-1/2'
'-x+1/2, -y+1/2, -z'
'x+1/2, -y+1/2, z-1/2'

loop_
_atom_site_label
_atom_site_type_symbol
_atom_site_fract_x
_atom_site_fract_y
_atom_site_fract_z
_atom_site_U_iso_or_equiv
_atom_site_adp_type
_atom_site_occupancy
_atom_site_symmetry_multiplicity
_atom_site_calc_flag
_atom_site_refinement_flags
_atom_site_disorder_assembly
_atom_site_disorder_group
W1 W 0.61605(2) 0.15101(7) 0.48126(5) 0.0430(3) Uani 1 1 d . . .
W2 W 0.59605(2) 0.35734(7) 0.43385(4) 0.0414(3) Uani 1 1 d . . .
W3 W 0.593562(18) 0.07030(6) 0.34590(4) 0.0353(2) Uani 1 1 d . . .
W4 W 0.68759(2) 0.40575(6) 0.40165(4) 0.0396(2) Uani 1 1 d . . .
W5 W 0.66232(3) 0.31875(7) 0.50968(5) 0.0573(4) Uani 1 1 d . . .
W6 W 0.705878(19) 0.19790(7) 0.45162(5) 0.0433(3) Uani 1 1 d . . .
W7 W 0.66456(2) 0.32995(7) 0.26365(5) 0.0446(3) Uani 1 1 d . . .
W8 W 0.61942(2) 0.15989(9) 0.23759(5) 0.0554(3) Uani 1 1 d . . .
W9 W 0.65916(2) 0.03021(7) 0.42054(5) 0.0460(3) Uani 1 1 d . . .
W10 W 0.62180(2) 0.44850(7) 0.32639(5) 0.0441(3) Uani 1 1 d . . .
W11 W 0.57618(2) 0.27933(11) 0.29675(5) 0.0639(4) Uani 1 1 d . . .
W12 W 0.68486(3) 0.12412(10) 0.31363(8) 0.0839(6) Uani 1 1 d . . .
O1 O 0.6172(5) 0.3088(17) 0.3583(11) 0.020(6) Uani 0.50 1 d PU A .
O2 O 0.6652(5) 0.2787(17) 0.4147(11) 0.023(6) Uani 0.50 1 d PU A .
O3 O 0.6306(6) 0.254(2) 0.4296(13) 0.034(7) Uani 0.50 1 d PU A .
O4 O 0.6495(6) 0.318(2) 0.3553(14) 0.041(8) Uani 0.50 1 d PU A .
O5 O 0.6475(5) 0.2275(18) 0.3130(12) 0.027(6) Uani 0.50 1 d PU A .
O6 O 0.6301(6) 0.1593(19) 0.3897(13) 0.034(7) Uani 0.50 1 d PU A .
O7 O 0.6624(5) 0.1700(17) 0.3911(11) 0.023(6) Uani 0.50 1 d PU A .
O8 O 0.6159(6) 0.196(2) 0.3343(13) 0.035(7) Uani 0.50 1 d PU A .
B1 B 0.6400(5) 0.2418(18) 0.3724(12) 0.035 Uiso 1 1 d . . .
O9 O 0.6322(6) 0.369(2) 0.4761(15) 0.030(8) Uani 0.47 1 d PU A 1
O9A O 0.6246(6) 0.382(2) 0.4993(13) 0.035(7) Uani 0.53 1 d PU A 2
O10 O 0.6515(6) 0.099(2) 0.2772(14) 0.033(7) Uani 0.48 1 d PU A 1
O10A O 0.6523(6) 0.106(2) 0.2406(15) 0.039(7) Uani 0.52 1 d PU A 2
O11 O 0.5958(7) 0.363(2) 0.2888(13) 0.045(8) Uani 0.55 1 d PU A 1
O11A O 0.5867(6) 0.411(2) 0.2840(13) 0.024(7) Uani 0.45 1 d PU A 2
O12 O 0.5708(5) -0.0073(18) 0.3308(12) 0.095(8) Uani 1 1 d U . .
O13 O 0.7365(5) 0.1718(17) 0.4858(11) 0.094(8) Uani 1 1 d U A .
O14 O 0.5710(5) 0.1641(16) 0.3207(10) 0.084(7) Uani 1 1 d U A .
O15 O 0.6766(5) 0.3771(17) 0.2131(10) 0.084(7) Uani 1 1 d U . .
O16 O 0.5747(7) 0.293(2) 0.3688(14) 0.047(8) Uani 0.55 1 d PU A 1
O16A O 0.5670(6) 0.337(2) 0.3673(14) 0.026(7) Uani 0.45 1 d PU A 2
O17 O 0.6887(5) 0.0939(17) 0.4596(11) 0.088(7) Uani 1 1 d U A .
O18 O 0.6694(5) -0.0706(15) 0.4413(10) 0.082(7) Uani 1 1 d U A .
O19 O 0.7098(5) 0.4867(15) 0.4178(10) 0.077(6) Uani 1 1 d U . .
O20 O 0.6370(6) 0.249(2) 0.2338(15) 0.055(8) Uani 0.60 1 d PU A 1
O20A O 0.6369(7) 0.272(2) 0.2040(15) 0.022(8) Uani 0.40 1 d PU A 2
O21 O 0.6081(5) 0.1167(17) 0.1745(11) 0.091(8) Uani 1 1 d U A .
O22 O 0.6477(6) 0.2165(17) 0.5105(13) 0.026(6) Uani 0.51 1 d PU A 1
O22A O 0.6396(7) 0.231(2) 0.5393(14) 0.035(7) Uani 0.49 1 d PU A 2
O23 O 0.6858(6) 0.231(2) 0.2963(14) 0.042(7) Uani 0.55 1 d PU A 1
O23A O 0.6883(6) 0.2381(19) 0.2589(13) 0.020(6) Uani 0.45 1 d PU A 2
O24 O 0.6058(5) 0.4459(17) 0.3907(10) 0.083(7) Uani 1 1 d U A .
O25 O 0.5860(7) 0.206(3) 0.2345(16) 0.047(9) Uani 0.50 1 d PU A 1
O25A O 0.5935(6) 0.251(2) 0.2468(12) 0.027(7) Uani 0.50 1 d PU A 2
O26 O 0.7057(4) 0.0658(13) 0.2851(8) 0.054(5) Uani 1 1 d U A .
O27 O 0.7042(6) 0.1745(17) 0.3697(12) 0.026(6) Uani 0.53 1 d PU A 1
O27A O 0.7141(8) 0.144(3) 0.3931(19) 0.053(11) Uani 0.47 1 d PU A 2
O28 O 0.6737(6) 0.039(2) 0.3531(13) 0.114(10) Uani 1 1 d U A .
O29 O 0.5971(6) 0.248(2) 0.4544(13) 0.024(7) Uani 0.47 1 d PU A 1
O29A O 0.5896(7) 0.250(2) 0.4791(16) 0.044(8) Uani 0.53 1 d PU A 2
O30 O 0.5749(5) 0.4138(16) 0.4610(11) 0.088(7) Uani 1 1 d U A .
O31 O 0.7099(5) 0.3118(14) 0.4269(9) 0.069(6) Uani 1 1 d U A .
O32 O 0.6116(5) 0.5477(15) 0.3031(10) 0.081(7) Uani 1 1 d U A .
O33 O 0.6038(4) 0.0747(14) 0.2755(9) 0.066(6) Uani 1 1 d U A .
O34 O 0.6878(4) 0.3825(12) 0.3260(8) 0.050(5) Uani 1 1 d U A .
O35 O 0.6724(3) 0.3627(11) 0.5754(7) 0.041(4) Uani 1 1 d U A .
O36 O 0.6832(7) 0.409(2) 0.4784(14) 0.027(7) Uani 0.46 1 d PU A 1
O36A O 0.6691(8) 0.398(2) 0.4636(15) 0.048(9) Uani 0.54 1 d PU A 2
O37 O 0.6384(4) 0.4095(12) 0.2690(8) 0.054(5) Uani 1 1 d U A .
O38 O 0.6417(4) 0.0683(14) 0.4776(8) 0.061(5) Uani 1 1 d U A .
O39 O 0.6552(4) 0.4696(14) 0.3717(9) 0.067(6) Uani 1 1 d U A .
O40 O 0.6054(4) 0.1084(12) 0.5368(7) 0.051(5) Uani 1 1 d U A .
O41 O 0.6247(4) 0.0061(12) 0.3757(7) 0.048(4) Uani 1 1 d U A .
O42 O 0.6920(5) 0.2454(14) 0.5083(9) 0.067(6) Uani 1 1 d U A .
O43 O 0.5440(3) 0.2990(11) 0.2596(7) 0.043(4) Uani 1 1 d U A .
O44 O 0.5910(3) 0.0949(12) 0.4206(7) 0.048(4) Uani 1 1 d U A .
Cu1 Cu 0.61188(6) 0.01529(19) 0.61208(12) 0.0356(7) Uani 1 1 d . . .
Cu2 Cu 0.5000 0.3017(3) 0.2500 0.0331(9) Uani 1 2 d S . .
Cu3 Cu 0.67550(6) 0.4869(2) 0.63708(13) 0.0424(7) Uani 1 1 d . . .
N1 N 0.6450(3) -0.0375(11) 0.5960(8) 0.054(5) Uani 1 1 d GDU A .
C1 C 0.6668(3) 0.0090(9) 0.5879(8) 0.049(5) Uani 1 1 d GDU . .
H1 H 0.6670 0.0678 0.5801 0.049 Uiso 1 1 calc R A .
N2 N 0.6882(3) -0.0473(12) 0.5935(8) 0.060(5) Uani 1 1 d GDU A .
N3 N 0.6797(3) -0.1286(10) 0.6050(9) 0.071(6) Uani 1 1 d GDU . .
C2 C 0.6529(3) -0.1225(10) 0.6066(9) 0.063(6) Uani 1 1 d GDU A .
H2 H 0.6422 -0.1676 0.6135 0.063 Uiso 1 1 calc R . .
C3 C 0.7157(4) -0.0200(16) 0.5948(11) 0.060(8) Uani 1 1 d DU . .
H3A H 0.7166 0.0002 0.5575 0.060 Uiso 1 1 calc R A .
H3B H 0.7278 -0.0689 0.6044 0.060 Uiso 1 1 calc R . .
C4 C 0.7245(3) 0.0495(9) 0.6362(6) 0.048(5) Uani 1 1 d GDU A .
C5 C 0.7187(3) 0.0484(9) 0.6891(7) 0.044(5) Uani 1 1 d GDU . .
H5 H 0.7093 0.0023 0.6994 0.044 Uiso 1 1 calc R A .
C6 C 0.7271(3) 0.1162(10) 0.7265(5) 0.049(5) Uani 1 1 d GDU A .
H6 H 0.7232 0.1154 0.7619 0.049 Uiso 1 1 calc R . .
C7 C 0.7411(3) 0.1850(8) 0.7111(6) 0.034(4) Uani 1 1 d GDU . .
C8 C 0.7469(3) 0.1861(9) 0.6583(6) 0.044(5) Uani 1 1 d GDU A .
H8 H 0.7563 0.2323 0.6480 0.044 Uiso 1 1 calc R . .
C9 C 0.7386(3) 0.1184(10) 0.6209(5) 0.043(5) Uani 1 1 d GDU . .
H9 H 0.7424 0.1191 0.5855 0.043 Uiso 1 1 calc R A .
C10 C 0.7496(4) 0.2555(11) 0.7523(9) 0.050(7) Uani 1 1 d DU A .
H10A H 0.7520 0.2335 0.7904 0.050 Uiso 1 1 calc R . .
H10B H 0.7667 0.2792 0.7486 0.050 Uiso 1 1 calc R . .
N4 N 0.6976(3) 0.4196(10) 0.7026(6) 0.047(4) Uani 1 1 d GDU A .
C11 C 0.7119(3) 0.3488(10) 0.6915(5) 0.049(5) Uani 1 1 d GDU . .
H11 H 0.7103 0.3230 0.6563 0.049 Uiso 1 1 calc R A .
N5 N 0.7290(3) 0.3230(9) 0.7416(7) 0.044(4) Uani 1 1 d GDU A .
N6 N 0.7253(3) 0.3779(11) 0.7838(5) 0.059(5) Uani 1 1 d GDU . .
C12 C 0.7059(4) 0.4375(10) 0.7597(7) 0.060(6) Uani 1 1 d GDU A .
H12 H 0.6995 0.4820 0.7785 0.060 Uiso 1 1 calc R . .
N7 N 0.7094(3) 0.5230(10) 0.6218(6) 0.039(4) Uani 1 1 d GDU A .
C13 C 0.7176(3) 0.5122(10) 0.5722(5) 0.044(5) Uani 1 1 d GDU . .
H13 H 0.7084 0.4823 0.5403 0.044 Uiso 1 1 calc R A .
N8 N 0.7420(3) 0.5538(10) 0.5782(6) 0.039(4) Uani 1 1 d GDU A .
N9 N 0.7489(3) 0.5902(11) 0.6315(7) 0.059(5) Uani 1 1 d GDU . .
C14 C 0.7288(3) 0.5712(12) 0.6585(5) 0.060(6) Uani 1 1 d GDU A .
H14 H 0.7283 0.5878 0.6949 0.060 Uiso 1 1 calc R . .
C15 C 0.7578(5) 0.5722(13) 0.5366(9) 0.047(6) Uani 1 1 d DU . .
H15A H 0.7521 0.5342 0.5043 0.047 Uiso 1 1 calc R A .
H15B H 0.7767 0.5620 0.5533 0.047 Uiso 1 1 calc R . .
C16 C 0.7536(4) 0.6629(12) 0.5184(11) 0.043(6) Uani 1 1 d DU A .
C17 C 0.7283(5) 0.700(2) 0.5007(15) 0.076(10) Uani 1 1 d DU . .
H17 H 0.7133 0.6653 0.5001 0.076 Uiso 1 1 calc R A .
C18 C 0.7756(6) 0.714(2) 0.5161(15) 0.075(10) Uani 1 1 d DU . .
H18 H 0.7929 0.6906 0.5257 0.075 Uiso 1 1 calc R A .
N10 N 0.6567(3) 0.5736(10) 0.5792(6) 0.048(5) Uani 1 1 d GDU A .
C19 C 0.6436(4) 0.5594(8) 0.5234(6) 0.055(6) Uani 1 1 d GDU . .
H19 H 0.6422 0.5067 0.5046 0.055 Uiso 1 1 calc R A .
N11 N 0.6331(3) 0.6372(10) 0.5005(5) 0.046(4) Uani 1 1 d GDU A .
N12 N 0.6396(4) 0.6996(8) 0.5422(8) 0.078(6) Uani 1 1 d GDU . .
C20 C 0.6542(4) 0.6602(11) 0.5908(6) 0.074(7) Uani 1 1 d GDU A .
H20 H 0.6612 0.6873 0.6253 0.074 Uiso 1 1 calc R . .
C21 C 0.6174(4) 0.6584(17) 0.4435(7) 0.049(7) Uani 1 1 d DU . .
H21A H 0.6026 0.6958 0.4463 0.049 Uiso 1 1 calc R A .
H21B H 0.6099 0.6057 0.4245 0.049 Uiso 1 1 calc R . .
C22 C 0.6337(4) 0.7016(13) 0.4096(9) 0.042(6) Uani 1 1 d DU A .
C23 C 0.6219(5) 0.7710(15) 0.3771(10) 0.057(7) Uani 1 1 d DU . .
H23 H 0.6050 0.7910 0.3789 0.057 Uiso 1 1 calc R A .
C24 C 0.6360(4) 0.8099(17) 0.3416(11) 0.049(7) Uani 1 1 d DU A .
H24 H 0.6278 0.8555 0.3191 0.049 Uiso 1 1 calc R . .
C25 C 0.6614(4) 0.7849(12) 0.3379(8) 0.035(5) Uani 1 1 d DU . .
C26 C 0.6720(4) 0.7117(13) 0.3684(9) 0.043(6) Uani 1 1 d DU A .
H26 H 0.6884 0.6895 0.3647 0.043 Uiso 1 1 calc R . .
C27 C 0.6585(4) 0.6714(15) 0.4044(9) 0.042(6) Uani 1 1 d DU . .
H27 H 0.6662 0.6236 0.4252 0.042 Uiso 1 1 calc R A .
C28 C 0.6772(4) 0.8277(17) 0.3028(6) 0.048(6) Uani 1 1 d DU A .
H28A H 0.6844 0.8813 0.3209 0.048 Uiso 1 1 calc R . .
H28B H 0.6923 0.7909 0.3007 0.048 Uiso 1 1 calc R . .
N13 N 0.6356(3) 0.9023(10) 0.1665(6) 0.049(5) Uani 1 1 d GDU . .
C29 C 0.6481(4) 0.9200(9) 0.2222(6) 0.050(5) Uani 1 1 d GDU . .
H29 H 0.6475 0.9722 0.2407 0.050 Uiso 1 1 calc R . .
N14 N 0.6617(3) 0.8465(11) 0.2455(5) 0.051(5) Uani 1 1 d GDU . .
N15 N 0.6576(4) 0.7834(9) 0.2042(7) 0.067(6) Uani 1 1 d GDU A .
C30 C 0.6415(4) 0.8179(11) 0.1553(6) 0.059(6) Uani 1 1 d GDU . .
H30 H 0.6357 0.7893 0.1210 0.059 Uiso 1 1 calc R A .
N16 N 0.5878(3) -0.0673(10) 0.5593(7) 0.049(5) Uani 1 1 d GDU A .
C31 C 0.5659(3) -0.1075(12) 0.5723(7) 0.059(6) Uani 1 1 d GDU . .
H31 H 0.5591 -0.0962 0.6037 0.059 Uiso 1 1 calc R A .
N17 N 0.5559(3) -0.1676(11) 0.5305(8) 0.060(5) Uani 1 1 d GDU A .
N18 N 0.5716(4) -0.1645(11) 0.4916(7) 0.065(5) Uani 1 1 d GDU . .
C32 C 0.5913(3) -0.1025(12) 0.5094(8) 0.064(6) Uani 1 1 d GDU A .
H32 H 0.6046 -0.0872 0.4911 0.064 Uiso 1 1 calc R . .
C33 C 0.5351(4) -0.2318(11) 0.5318(13) 0.065(8) Uani 1 1 d DU . .
H33A H 0.5246 -0.2412 0.4935 0.065 Uiso 1 1 calc R A .
H33B H 0.5231 -0.2084 0.5533 0.065 Uiso 1 1 calc R . .
C34 C 0.5453(4) -0.3156(10) 0.5563(9) 0.069(6) Uani 1 1 d GDU A .
C35 C 0.5628(4) -0.3241(12) 0.6093(9) 0.075(7) Uani 1 1 d GDU . .
H35 H 0.5692 -0.2751 0.6304 0.075 Uiso 1 1 calc R A .
C36 C 0.5708(4) -0.4057(15) 0.6307(8) 0.092(8) Uani 1 1 d GDU A .
H36 H 0.5825 -0.4113 0.6661 0.092 Uiso 1 1 calc R . .
C37 C 0.5613(5) -0.4788(11) 0.5991(10) 0.087(7) Uani 1 1 d GDU . .
C38 C 0.5437(5) -0.4704(11) 0.5462(10) 0.080(7) Uani 1 1 d GDU A .
H38 H 0.5373 -0.5193 0.5251 0.080 Uiso 1 1 calc R . .
C39 C 0.5358(4) -0.3888(14) 0.5248(7) 0.072(7) Uani 1 1 d GDU . .
H39 H 0.5240 -0.3831 0.4894 0.072 Uiso 1 1 calc R A .
C40 C 0.5685(5) -0.5710(13) 0.607(2) 0.088(15) Uani 0.75 1 d PDU A 1
H40 H 0.5571 -0.6177 0.5954 0.088 Uiso 0.75 1 calc PR A 1
C40A C 0.5690(5) -0.556(2) 0.635(2) 0.07(4) Uani 0.25 1 d PDU A 2
H40A H 0.5581 -0.5859 0.6542 0.065 Uiso 0.25 1 calc PR A 2
N19 N 0.6416(3) -0.5536(13) 0.6509(9) 0.059(5) Uani 1 1 d GDU . .
C41 C 0.6368(4) -0.5946(16) 0.6981(8) 0.090(7) Uani 1 1 d GDU . .
H41 H 0.6498 -0.6105 0.7303 0.090 Uiso 1 1 calc R . .
N20 N 0.6094(4) -0.6079(16) 0.6889(10) 0.092(7) Uani 1 1 d GDU A .
N21 N 0.5972(3) -0.5751(16) 0.6360(10) 0.089(7) Uani 1 1 d GDU . .
C42 C 0.6171(4) -0.5415(16) 0.6125(8) 0.088(7) Uani 1 1 d GDU A .
H42 H 0.6145 -0.5155 0.5772 0.088 Uiso 1 1 calc R . .
N23 N 0.5805(3) 0.0717(9) 0.6345(6) 0.038(4) Uani 1 1 d GDU A .
C49 C 0.5709(3) 0.0548(9) 0.6817(6) 0.040(5) Uani 1 1 d GDU . .
H49 H 0.5764 0.0101 0.7073 0.040 Uiso 1 1 calc R A .
N24 N 0.5516(3) 0.1161(11) 0.6842(6) 0.050(5) Uani 1 1 d GDU A .
N25 N 0.5493(3) 0.1710(10) 0.6385(7) 0.058(5) Uani 1 1 d GDU . .
C50 C 0.5672(3) 0.1435(10) 0.6077(6) 0.051(5) Uani 1 1 d GDU A .
H50 H 0.5697 0.1689 0.5748 0.051 Uiso 1 1 calc R . .
C51 C 0.5342(5) 0.1268(18) 0.7235(11) 0.070(9) Uani 1 1 d DU . .
H51A H 0.5339 0.0731 0.7438 0.070 Uiso 1 1 calc R A 1
H51B H 0.5160 0.1383 0.7019 0.070 Uiso 1 1 calc R A 1
C52 C 0.5428(8) 0.197(2) 0.7647(16) 0.062(6) Uani 0.50 1 d PGDU A 1
C53 C 0.5340(8) 0.1916(19) 0.8143(17) 0.060(6) Uani 0.50 1 d PGDU A 1
H53 H 0.5263 0.1406 0.8232 0.060 Uiso 0.50 1 calc PR A 1
C54 C 0.5367(8) 0.262(3) 0.8507(14) 0.056(6) Uani 0.50 1 d PGDU A 1
H54 H 0.5308 0.2583 0.8838 0.056 Uiso 0.50 1 calc PR A 1
C55 C 0.5481(8) 0.339(2) 0.8374(15) 0.058(6) Uani 0.50 1 d PGDU A 1
C56 C 0.5569(8) 0.3443(19) 0.7877(17) 0.066(8) Uani 0.50 1 d PGDU A 1
H56 H 0.5646 0.3953 0.7789 0.066 Uiso 0.50 1 calc PR A 1
C57 C 0.5542(8) 0.274(3) 0.7514(13) 0.065(8) Uani 0.50 1 d PGDU A 1
H57 H 0.5601 0.2776 0.7182 0.065 Uiso 0.50 1 calc PR A 1
C52A C 0.5379(9) 0.199(2) 0.7608(17) 0.062(6) Uani 0.50 1 d PGDU A 2
C53A C 0.5454(8) 0.188(2) 0.8191(18) 0.060(6) Uani 0.50 1 d PGDU A 2
H53A H 0.5495 0.1332 0.8344 0.060 Uiso 0.50 1 calc PR A 2
C54A C 0.5468(8) 0.259(3) 0.8546(13) 0.056(6) Uani 0.50 1 d PGDU A 2
H54A H 0.5519 0.2518 0.8936 0.056 Uiso 0.50 1 calc PR A 2
C55A C 0.5407(8) 0.341(2) 0.8318(16) 0.058(6) Uani 0.50 1 d PGDU A 2
C56A C 0.5332(9) 0.352(2) 0.7735(17) 0.064(8) Uani 0.50 1 d PGDU A 2
H56A H 0.5291 0.4069 0.7582 0.064 Uiso 0.50 1 calc PR A 2
C57A C 0.5318(8) 0.281(3) 0.7380(13) 0.067(8) Uani 0.50 1 d PGDU A 2
H57A H 0.5268 0.2883 0.6990 0.067 Uiso 0.50 1 calc PRD A 2
C58 C 0.5481(6) 0.4160(15) 0.8726(11) 0.064(8) Uani 1 1 d DU . .
H58A H 0.5466 0.3972 0.9097 0.064 Uiso 1 1 calc R A 1
H58B H 0.5653 0.4445 0.8774 0.064 Uiso 1 1 calc R A 1
N26 N 0.5094(10) 0.603(2) 0.8104(18) 0.042(4) Uani 0.40 1 d PGDU . 1
C59 C 0.5248(9) 0.531(3) 0.8036(16) 0.040(8) Uani 0.40 1 d PGDU A 1
H59 H 0.5323 0.5197 0.7732 0.040 Uiso 0.40 1 calc PR . 1
N27 N 0.5269(8) 0.480(2) 0.8517(19) 0.044(4) Uani 0.40 1 d PGDU A 1
N28 N 0.5141(9) 0.524(3) 0.8880(15) 0.051(8) Uani 0.40 1 d PGDU A 1
C60 C 0.5041(9) 0.602(2) 0.862(2) 0.050(8) Uani 0.40 1 d PGDU A 1
H60 H 0.4955 0.6448 0.8780 0.050 Uiso 0.40 1 calc PR . 1
N26A N 0.5073(6) 0.5994(16) 0.8094(13) 0.042(4) Uani 0.60 1 d PGDU . 2
C59A C 0.5317(5) 0.5562(19) 0.8200(12) 0.033(6) Uani 0.60 1 d PGDU A 2
H59A H 0.5466 0.5721 0.8070 0.033 Uiso 0.60 1 calc PR . 2
N27A N 0.5299(5) 0.4852(17) 0.8536(13) 0.044(4) Uani 0.60 1 d PGDU A 2
N28A N 0.5045(6) 0.4845(18) 0.8636(13) 0.057(7) Uani 0.60 1 d PGDU A 2
C60A C 0.4905(5) 0.555(2) 0.8363(14) 0.051(7) Uani 0.60 1 d PGDU A 2
H60A H 0.4729 0.5701 0.8361 0.051 Uiso 0.60 1 calc PR . 2
N29 N 0.5008(3) 0.2083(12) 0.3100(8) 0.039(4) Uani 1 1 d DU A .
C43 C 0.5207(4) 0.1858(13) 0.3569(8) 0.044(5) Uani 1 1 d DU . .
H43 H 0.5359 0.2184 0.3725 0.044 Uiso 1 1 calc R A .
N30 N 0.5142(4) 0.1069(12) 0.3771(8) 0.049(5) Uani 1 1 d DU A .
N31 N 0.4910(4) 0.0737(14) 0.3427(9) 0.065(6) Uani 1 1 d DU . .
C44 C 0.4832(5) 0.1392(13) 0.3037(10) 0.050(5) Uani 1 1 d DU A .
H44 H 0.4674 0.1369 0.2753 0.050 Uiso 1 1 calc R . .
C45 C 0.5310(5) 0.0516(19) 0.4202(10) 0.062(8) Uani 1 1 d DU . .
H45A H 0.5470 0.0825 0.4398 0.062 Uiso 1 1 calc R A .
H45B H 0.5365 0.0004 0.4029 0.062 Uiso 1 1 calc R . .
C46 C 0.5148(5) 0.0273(14) 0.4599(9) 0.049(6) Uani 1 1 d DU A .
C47 C 0.5015(6) -0.0514(15) 0.4550(13) 0.058(8) Uani 1 1 d DU . .
H47 H 0.5029 -0.0892 0.4262 0.058 Uiso 1 1 calc R A .
C48 C 0.5137(6) 0.0745(17) 0.5076(10) 0.054(7) Uani 1 1 d DU . .
H48 H 0.5239 0.1247 0.5150 0.054 Uiso 1 1 calc R A .
O1W O 0.5132(8) 0.314(2) 0.5832(13) 0.117(10) Uani 1 1 d DU . .
H1WA H 0.513(7) 0.280(8) 0.6107(17) 0.117 Uiso 1 1 d D . .
H1WB H 0.513(8) 0.367(4) 0.593(8) 0.117 Uiso 1 1 d D . .
O2W O 0.5322(10) 0.285(3) 0.482(2) 0.162(15) Uani 1 1 d DU . .
H2WA H 0.524(7) 0.332(14) 0.470(18) 0.162 Uiso 1 1 d D . .
H2WB H 0.544(7) 0.29(3) 0.513(11) 0.162 Uiso 1 1 d D . .

loop_
_atom_site_aniso_label
_atom_site_aniso_U_11
_atom_site_aniso_U_22
_atom_site_aniso_U_33
_atom_site_aniso_U_23
_atom_site_aniso_U_13
_atom_site_aniso_U_12
W1 0.0354(5) 0.0463(6) 0.0423(6) 0.0167(5) -0.0005(4) -0.0138(5)
W2 0.0328(5) 0.0478(6) 0.0400(6) -0.0140(5) 0.0014(4) 0.0103(5)
W3 0.0263(5) 0.0381(5) 0.0384(6) -0.0040(4) 0.0020(4) -0.0030(4)
W4 0.0500(6) 0.0348(5) 0.0334(5) -0.0039(4) 0.0091(5) -0.0153(5)
W5 0.0876(9) 0.0335(6) 0.0326(6) -0.0057(5) -0.0210(6) -0.0067(6)
W6 0.0249(5) 0.0516(6) 0.0457(6) -0.0160(5) -0.0067(4) 0.0032(4)
W7 0.0426(6) 0.0446(6) 0.0490(6) -0.0008(5) 0.0157(5) -0.0100(5)
W8 0.0348(6) 0.0780(9) 0.0450(7) -0.0377(6) -0.0069(5) 0.0073(6)
W9 0.0412(6) 0.0286(5) 0.0722(8) -0.0017(5) 0.0214(5) 0.0001(4)
W10 0.0479(6) 0.0383(6) 0.0417(6) 0.0090(5) 0.0020(5) -0.0044(5)
W11 0.0222(5) 0.1313(13) 0.0332(6) 0.0130(7) -0.0031(4) 0.0080(6)
W12 0.0395(7) 0.0688(9) 0.1542(16) -0.0670(10) 0.0444(8) -0.0137(6)
O1 0.019(9) 0.025(9) 0.016(9) -0.003(7) 0.003(7) 0.001(8)
O2 0.022(9) 0.024(9) 0.022(9) 0.003(8) 0.001(7) 0.006(8)
O3 0.033(10) 0.039(10) 0.029(10) 0.001(8) 0.003(8) -0.003(8)
O4 0.042(11) 0.043(11) 0.036(11) -0.005(8) 0.009(8) -0.001(8)
O5 0.022(9) 0.027(10) 0.032(10) 0.004(8) 0.008(8) -0.003(8)
O6 0.035(10) 0.030(10) 0.036(10) 0.001(8) 0.007(8) -0.001(8)
O7 0.024(9) 0.028(9) 0.016(9) -0.005(8) 0.006(7) -0.003(8)
O8 0.030(10) 0.041(11) 0.035(10) -0.005(8) 0.013(8) 0.000(8)
O9 0.028(11) 0.032(11) 0.029(11) -0.005(8) 0.005(8) 0.002(8)
O9A 0.044(11) 0.031(10) 0.031(10) -0.001(8) 0.008(8) -0.008(8)
O10 0.027(10) 0.040(11) 0.030(11) -0.003(8) 0.004(8) 0.004(8)
O10A 0.039(11) 0.038(11) 0.041(11) -0.004(8) 0.013(8) 0.004(8)
O11 0.048(11) 0.051(11) 0.036(11) 0.007(9) 0.009(8) -0.001(9)
O11A 0.024(10) 0.025(10) 0.023(10) -0.003(8) 0.009(8) 0.003(8)
O12 0.085(11) 0.100(11) 0.105(11) -0.012(9) 0.031(8) 0.002(8)
O13 0.080(10) 0.095(11) 0.099(11) 0.019(9) 0.009(8) -0.002(8)
O14 0.085(10) 0.096(11) 0.080(10) 0.010(8) 0.039(8) 0.032(8)
O15 0.079(10) 0.097(11) 0.079(10) -0.004(8) 0.028(8) -0.014(8)
O16 0.044(11) 0.047(11) 0.048(12) 0.001(9) 0.008(8) -0.001(9)
O16A 0.026(10) 0.025(10) 0.024(10) 0.000(8) 0.000(8) -0.002(8)
O17 0.090(10) 0.086(11) 0.095(11) -0.022(8) 0.034(8) -0.013(8)
O18 0.077(10) 0.070(10) 0.086(10) -0.006(8) -0.006(8) 0.001(8)
O19 0.076(10) 0.069(9) 0.083(10) -0.002(8) 0.011(8) -0.013(8)
O20 0.050(11) 0.052(11) 0.060(12) 0.009(9) 0.005(9) -0.012(8)
O20A 0.022(11) 0.031(11) 0.016(10) 0.007(8) 0.011(8) -0.003(8)
O21 0.101(11) 0.088(11) 0.080(10) -0.012(8) 0.015(8) -0.019(8)
O22 0.027(9) 0.021(9) 0.028(10) 0.001(8) 0.001(8) 0.004(8)
O22A 0.041(11) 0.035(11) 0.029(10) 0.000(8) 0.009(8) -0.004(8)
O23 0.042(10) 0.040(10) 0.044(11) -0.001(8) 0.008(8) 0.002(8)
O23A 0.025(10) 0.022(10) 0.017(10) -0.003(8) 0.012(8) 0.004(8)
O24 0.077(10) 0.098(11) 0.078(10) 0.007(8) 0.022(8) -0.022(8)
O25 0.047(12) 0.048(12) 0.046(12) -0.005(9) 0.013(9) 0.000(9)
O25A 0.033(10) 0.025(10) 0.024(10) -0.010(8) 0.008(8) -0.012(8)
O26 0.053(8) 0.059(8) 0.053(8) 0.002(7) 0.016(7) 0.007(7)
O27 0.035(10) 0.021(9) 0.023(9) 0.000(8) 0.010(8) -0.001(8)
O27A 0.051(13) 0.056(13) 0.053(13) -0.001(9) 0.015(9) -0.002(9)
O28 0.113(12) 0.117(13) 0.118(13) -0.021(9) 0.039(9) -0.013(9)
O29 0.027(10) 0.023(10) 0.021(10) -0.001(8) 0.002(8) -0.002(8)
O29A 0.040(11) 0.044(11) 0.046(11) 0.000(9) 0.007(9) 0.008(9)
O30 0.092(11) 0.079(10) 0.099(11) -0.011(8) 0.033(8) 0.008(8)
O31 0.092(10) 0.069(9) 0.049(8) 0.001(7) 0.026(7) 0.016(8)
O32 0.090(10) 0.072(10) 0.077(10) 0.006(8) 0.015(8) 0.016(8)
O33 0.068(9) 0.069(9) 0.058(9) 0.006(7) 0.011(7) 0.025(7)
O34 0.048(8) 0.059(8) 0.044(8) 0.006(7) 0.013(6) 0.003(7)
O35 0.044(7) 0.044(7) 0.035(7) -0.004(6) 0.007(6) -0.001(6)
O36 0.023(10) 0.033(11) 0.026(11) -0.003(8) 0.008(8) 0.011(8)
O36A 0.053(12) 0.049(12) 0.045(12) -0.001(9) 0.018(9) -0.006(9)
O37 0.058(8) 0.056(8) 0.046(8) -0.008(7) 0.008(7) 0.004(7)
O38 0.059(8) 0.078(9) 0.048(8) 0.005(7) 0.017(7) 0.002(7)
O39 0.060(9) 0.068(9) 0.070(9) -0.020(8) 0.013(7) -0.001(7)
O40 0.056(8) 0.059(8) 0.039(8) 0.003(7) 0.016(6) 0.006(7)
O41 0.052(8) 0.053(8) 0.037(7) 0.002(6) 0.006(6) 0.013(7)
O42 0.090(10) 0.062(9) 0.055(9) 0.002(7) 0.026(8) 0.010(8)
O43 0.036(7) 0.048(8) 0.039(7) 0.000(6) -0.001(6) 0.009(6)
O44 0.043(7) 0.060(8) 0.039(7) -0.009(7) 0.010(6) 0.002(7)
Cu1 0.0325(15) 0.0425(16) 0.0313(16) -0.0063(13) 0.0068(12) 0.0016(13)
Cu2 0.0279(19) 0.037(2) 0.033(2) 0.000 0.0033(16) 0.000
Cu3 0.0408(17) 0.0504(19) 0.0330(16) 0.0108(14) 0.0033(13) 0.0070(14)
N1 0.054(7) 0.058(8) 0.053(9) -0.005(7) 0.018(7) 0.000(6)
C1 0.049(8) 0.054(7) 0.043(10) -0.006(8) 0.008(8) 0.001(6)
N2 0.060(7) 0.060(8) 0.063(10) -0.003(8) 0.024(8) 0.004(6)
N3 0.068(8) 0.064(8) 0.084(11) 0.001(8) 0.024(8) 0.005(7)
C2 0.065(8) 0.060(8) 0.067(11) -0.001(8) 0.022(8) 0.000(7)
C3 0.061(11) 0.059(11) 0.063(11) -0.006(8) 0.022(8) 0.000(8)
C4 0.043(9) 0.052(8) 0.050(8) 0.002(7) 0.011(7) 0.002(7)
C5 0.040(9) 0.046(8) 0.045(8) 0.010(7) 0.007(7) -0.003(7)
C6 0.052(10) 0.050(9) 0.045(8) 0.008(6) 0.013(7) -0.001(7)
C7 0.032(8) 0.033(7) 0.035(7) 0.008(6) 0.003(7) 0.012(6)
C8 0.040(9) 0.049(8) 0.046(8) 0.002(7) 0.014(7) 0.000(7)
C9 0.038(9) 0.050(8) 0.043(8) 0.001(6) 0.013(7) 0.005(7)
C10 0.048(10) 0.048(10) 0.050(10) 0.007(8) 0.001(8) 0.008(8)
N4 0.049(8) 0.042(8) 0.049(7) 0.003(7) 0.011(6) 0.003(6)
C11 0.048(9) 0.048(9) 0.048(7) 0.000(7) 0.005(7) 0.008(7)
N5 0.044(8) 0.042(8) 0.044(7) 0.006(6) 0.008(6) 0.001(6)
N6 0.065(9) 0.059(9) 0.050(7) -0.002(7) 0.008(7) 0.010(7)
C12 0.065(10) 0.061(9) 0.053(8) 0.001(7) 0.015(8) 0.013(7)
N7 0.041(7) 0.037(8) 0.037(7) -0.004(6) 0.004(6) -0.001(6)
C13 0.047(8) 0.041(9) 0.044(7) 0.002(7) 0.010(7) -0.012(7)
N8 0.038(7) 0.033(8) 0.041(7) 0.008(6) 0.001(6) -0.004(6)
N9 0.056(8) 0.061(9) 0.056(8) -0.007(7) 0.004(7) -0.013(7)
C14 0.061(9) 0.065(10) 0.052(8) -0.012(8) 0.009(7) -0.012(8)
C15 0.047(10) 0.046(10) 0.047(10) 0.003(8) 0.012(8) 0.001(8)
C16 0.041(9) 0.044(9) 0.051(10) 0.000(8) 0.021(8) 0.000(8)
C17 0.072(12) 0.071(12) 0.082(13) 0.007(9) 0.014(9) -0.005(9)
C18 0.066(12) 0.076(12) 0.082(13) 0.006(9) 0.016(9) 0.001(9)
N10 0.046(8) 0.050(7) 0.046(7) -0.001(6) 0.004(6) -0.003(7)
C19 0.060(10) 0.051(7) 0.050(8) 0.006(7) 0.003(7) 0.003(8)
N11 0.045(8) 0.038(7) 0.050(7) 0.006(6) 0.005(6) -0.011(7)
N12 0.092(11) 0.064(7) 0.070(9) -0.010(6) 0.005(8) 0.019(8)
C20 0.085(11) 0.065(9) 0.065(8) -0.009(7) 0.006(8) 0.010(9)
C21 0.052(10) 0.051(10) 0.046(10) -0.001(8) 0.012(8) 0.006(8)
C22 0.045(9) 0.036(9) 0.041(9) -0.002(7) 0.004(7) 0.007(8)
C23 0.055(10) 0.055(10) 0.057(11) 0.000(8) 0.007(8) 0.006(8)
C24 0.050(10) 0.049(10) 0.047(10) 0.007(8) 0.010(8) 0.010(8)
C25 0.040(9) 0.033(8) 0.028(8) -0.006(7) -0.001(7) -0.002(7)
C26 0.044(9) 0.043(9) 0.039(9) -0.001(8) 0.005(7) 0.008(8)
C27 0.049(9) 0.037(9) 0.035(9) 0.010(7) -0.002(7) 0.004(8)
C28 0.059(10) 0.045(10) 0.038(9) 0.002(8) 0.007(8) 0.000(8)
N13 0.051(8) 0.050(7) 0.046(7) 0.005(6) 0.013(6) -0.003(7)
C29 0.049(9) 0.051(8) 0.047(8) 0.003(7) 0.007(7) -0.003(7)
N14 0.050(9) 0.053(8) 0.051(7) 0.010(6) 0.012(6) -0.001(7)
N15 0.074(10) 0.062(8) 0.063(9) 0.005(6) 0.011(7) 0.014(8)
C30 0.061(10) 0.057(8) 0.056(8) -0.001(7) 0.009(7) 0.002(8)
N16 0.043(8) 0.054(8) 0.049(8) -0.006(7) 0.011(7) 0.008(6)
C31 0.054(9) 0.061(10) 0.061(9) -0.011(7) 0.013(7) -0.002(8)
N17 0.058(8) 0.061(9) 0.058(9) -0.007(7) 0.007(7) 0.001(7)
N18 0.070(9) 0.063(9) 0.059(8) -0.011(7) 0.012(7) 0.000(7)
C32 0.070(10) 0.066(10) 0.057(9) -0.008(8) 0.018(8) -0.003(7)
C33 0.061(11) 0.069(12) 0.065(11) -0.005(9) 0.013(8) -0.003(9)
C34 0.066(10) 0.071(8) 0.070(9) -0.003(7) 0.018(7) -0.004(8)
C35 0.071(11) 0.081(8) 0.072(9) -0.003(8) 0.015(7) -0.006(9)
C36 0.089(12) 0.092(9) 0.090(10) 0.010(7) 0.014(8) -0.002(9)
C37 0.082(11) 0.085(9) 0.095(10) 0.009(8) 0.025(8) 0.002(9)
C38 0.082(11) 0.075(8) 0.087(10) -0.002(8) 0.026(8) 0.011(9)
C39 0.074(11) 0.071(9) 0.070(10) -0.008(7) 0.018(8) 0.002(8)
C40 0.086(17) 0.089(18) 0.089(18) 0.002(10) 0.020(10) -0.003(10)
C40A 0.06(4) 0.07(4) 0.07(4) 0.003(10) 0.017(13) 0.002(10)
N19 0.072(7) 0.059(9) 0.049(8) -0.003(7) 0.022(7) 0.016(7)
C41 0.092(9) 0.096(12) 0.084(10) 0.016(9) 0.028(7) -0.010(9)
N20 0.091(9) 0.095(12) 0.092(10) 0.006(8) 0.028(8) -0.010(8)
N21 0.081(8) 0.095(11) 0.096(10) 0.013(9) 0.032(7) 0.003(8)
C42 0.077(10) 0.097(12) 0.087(10) 0.010(9) 0.017(7) -0.004(9)
N23 0.040(8) 0.040(7) 0.032(7) 0.000(6) 0.008(6) 0.000(6)
C49 0.041(8) 0.042(8) 0.036(8) -0.008(6) 0.010(7) -0.001(6)
N24 0.050(8) 0.049(8) 0.052(8) -0.005(6) 0.016(7) 0.008(7)
N25 0.056(9) 0.059(8) 0.060(9) 0.006(7) 0.018(7) 0.012(7)
C50 0.051(9) 0.052(9) 0.050(9) 0.005(7) 0.011(7) 0.012(7)
C51 0.068(12) 0.071(12) 0.074(12) 0.001(9) 0.023(9) 0.007(9)
C52 0.063(9) 0.064(7) 0.060(7) -0.001(6) 0.017(6) 0.002(6)
C53 0.061(10) 0.059(7) 0.060(7) -0.002(5) 0.014(6) -0.002(6)
C54 0.056(10) 0.055(7) 0.056(7) 0.002(5) 0.014(6) 0.001(6)
C55 0.058(9) 0.056(7) 0.058(7) 0.004(6) 0.013(6) -0.001(6)
C56 0.067(13) 0.068(10) 0.068(11) 0.001(8) 0.024(9) -0.005(9)
C57 0.068(13) 0.066(11) 0.064(11) 0.001(7) 0.019(10) -0.001(9)
C52A 0.063(9) 0.064(7) 0.060(7) -0.001(6) 0.017(6) 0.002(6)
C53A 0.061(10) 0.059(7) 0.060(7) -0.002(5) 0.014(6) -0.002(6)
C54A 0.056(10) 0.055(7) 0.056(7) 0.002(5) 0.014(6) 0.001(6)
C55A 0.058(9) 0.056(7) 0.058(7) 0.004(6) 0.013(6) -0.001(6)
C56A 0.069(13) 0.062(9) 0.059(9) 0.004(7) 0.011(9) 0.003(10)
C57A 0.072(13) 0.063(10) 0.065(9) 0.000(6) 0.013(9) 0.001(10)
C58 0.069(11) 0.058(11) 0.064(11) 0.010(9) 0.014(9) 0.002(9)
N26 0.040(7) 0.043(6) 0.042(6) -0.002(5) 0.010(5) 0.003(5)
C59 0.039(12) 0.039(11) 0.043(10) 0.002(8) 0.010(9) 0.000(8)
N27 0.047(7) 0.047(6) 0.039(7) 0.003(5) 0.010(6) 0.001(5)
N28 0.051(12) 0.055(11) 0.049(10) 0.001(7) 0.016(9) 0.003(9)
C60 0.051(13) 0.053(11) 0.050(10) -0.001(8) 0.017(9) 0.004(9)
N26A 0.040(7) 0.043(6) 0.042(6) -0.002(5) 0.010(5) 0.003(5)
C59A 0.034(8) 0.035(10) 0.027(10) -0.006(7) 0.003(8) -0.001(7)
N27A 0.047(7) 0.047(6) 0.039(7) 0.003(5) 0.010(6) 0.001(5)
N28A 0.056(9) 0.059(10) 0.059(11) 0.007(8) 0.019(8) -0.003(8)
C60A 0.048(9) 0.056(11) 0.054(12) 0.001(9) 0.019(8) 0.000(7)
N29 0.031(7) 0.044(7) 0.041(8) 0.004(6) 0.008(6) 0.000(6)
C43 0.042(8) 0.049(8) 0.041(8) 0.004(7) 0.009(6) 0.000(7)
N30 0.048(8) 0.051(8) 0.048(8) 0.013(6) 0.011(6) 0.007(7)
N31 0.064(9) 0.062(8) 0.067(9) 0.018(7) 0.012(7) -0.016(7)
C44 0.049(8) 0.051(9) 0.050(9) 0.006(7) 0.009(6) -0.007(7)
C45 0.060(11) 0.067(11) 0.061(11) 0.010(8) 0.018(8) 0.003(8)
C46 0.040(9) 0.055(10) 0.053(10) 0.015(8) 0.013(8) 0.005(8)
C47 0.062(11) 0.055(11) 0.058(11) 0.003(8) 0.015(8) 0.003(8)
C48 0.054(10) 0.051(10) 0.057(10) 0.015(8) 0.014(8) -0.003(8)
O1W 0.118(13) 0.114(13) 0.117(13) 0.000(9) 0.027(9) 0.007(9)
O2W 0.160(17) 0.164(17) 0.164(17) 0.003(10) 0.043(10) -0.007(10)

loop_
_atom_type_symbol
_atom_type_description
_atom_type_scat_dispersion_real
_atom_type_scat_dispersion_imag
_atom_type_scat_source
C C 0.0033 0.0016 'International Tables Vol C Tables 4.2.6.8 and 6.1.1.4'
H H 0.0000 0.0000 'International Tables Vol C Tables 4.2.6.8 and 6.1.1.4'
N N 0.0061 0.0033 'International Tables Vol C Tables 4.2.6.8 and 6.1.1.4'
O O 0.0106 0.0060 'International Tables Vol C Tables 4.2.6.8 and 6.1.1.4'
W W -0.8490 6.8722 'International Tables Vol C Tables 4.2.6.8 and 6.1.1.4'
B B 0.0013 0.0007 'International Tables Vol C Tables 4.2.6.8 and 6.1.1.4'
Cu Cu 0.3201 1.2651 'International Tables Vol C Tables 4.2.6.8 and 6.1.1.4'

loop_
_geom_angle_atom_site_label_1
_geom_angle_atom_site_label_2
_geom_angle_atom_site_label_3
_geom_angle
_geom_angle_site_symmetry_1
_geom_angle_site_symmetry_3
O40 W1 O29 111.0(12) . .
O40 W1 O38 97.9(9) . .
O29 W1 O38 151.1(13) . .
O40 W1 O22 108.3(11) . .
O29 W1 O22 91.7(12) . .
O38 W1 O22 80.6(11) . .
O40 W1 O44 98.8(8) . .
O29 W1 O44 83.9(11) . .
O38 W1 O44 90.1(8) . .
O22 W1 O44 152.2(11) . .
O40 W1 O29A 88.4(12) . .
O29 W1 O29A 22.7(12) . .
O38 W1 O29A 173.6(13) . .
O22 W1 O29A 96.4(13) . .
O44 W1 O29A 90.1(11) . .
O40 W1 O22A 86.1(11) . .
O29 W1 O22A 85.8(13) . .
O38 W1 O22A 98.3(11) . .
O22 W1 O22A 26.9(11) . .
O44 W1 O22A 169.7(11) . .
O29A W1 O22A 80.9(14) . .
O40 W1 O3 157.2(10) . .
O29 W1 O3 55.9(13) . .
O38 W1 O3 97.4(10) . .
O22 W1 O3 57.8(11) . .
O44 W1 O3 98.1(9) . .
O29A W1 O3 76.3(13) . .
O22A W1 O3 75.0(12) . .
O40 W1 O6 159.9(9) . .
O29 W1 O6 83.1(13) . .
O38 W1 O6 68.5(9) . .
O22 W1 O6 84.6(12) . .
O44 W1 O6 67.7(9) . .
O29A W1 O6 105.7(13) . .
O22A W1 O6 109.8(12) . .
O3 W1 O6 42.9(10) . .
O30 W2 O29 111.9(15) . .
O30 W2 O24 97.4(12) . .
O29 W2 O24 150.5(14) . .
O30 W2 O9 112.5(14) . .
O29 W2 O9 88.7(14) . .
O24 W2 O9 83.0(13) . .
O30 W2 O9A 90.3(14) . .
O29 W2 O9A 89.2(13) . .
O24 W2 O9A 94.1(12) . .
O9 W2 O9A 23.7(11) . .
O30 W2 O16A 88.7(14) . .
O29 W2 O16A 92.5(14) . .
O24 W2 O16A 84.6(12) . .
O9 W2 O16A 156.7(15) . .
O9A W2 O16A 178.2(14) . .
O30 W2 O16 107.6(14) . .
O29 W2 O16 73.3(14) . .
O24 W2 O16 95.2(13) . .
O9 W2 O16 139.8(15) . .
O9A W2 O16 158.5(14) . .
O16A W2 O16 23.1(11) . .
O30 W2 O29A 90.4(13) . .
O29 W2 O29A 22.0(12) . .
O24 W2 O29A 172.1(13) . .
O9 W2 O29A 92.6(14) . .
O9A W2 O29A 84.3(13) . .
O16A W2 O29A 97.1(14) . .
O16 W2 O29A 83.8(14) . .
O30 W2 O3 158.5(12) . .
O29 W2 O3 53.3(13) . .
O24 W2 O3 99.4(11) . .
O9 W2 O3 56.8(12) . .
O9A W2 O3 75.2(12) . .
O16A W2 O3 106.2(13) . .
O16 W2 O3 84.2(13) . .
O29A W2 O3 72.7(12) . .
O30 W2 O1 155.4(11) . .
O29 W2 O1 86.0(13) . .
O24 W2 O1 65.0(10) . .
O9 W2 O1 83.5(12) . .
O9A W2 O1 107.2(12) . .
O16A W2 O1 73.3(12) . .
O16 W2 O1 60.2(12) . .
O29A W2 O1 108.0(12) . .
O3 W2 O1 46.0(9) . .
O12 W3 O14 98.3(12) . .
O12 W3 O41 101.0(11) . .
O14 W3 O41 160.7(10) . .
O12 W3 O44 98.6(11) . .
O14 W3 O44 88.8(9) . .
O41 W3 O44 89.1(7) . .
O12 W3 O33 99.1(12) . .
O14 W3 O33 87.7(9) . .
O41 W3 O33 88.5(8) . .
O44 W3 O33 162.2(9) . .
O12 W3 O8 158.3(13) . .
O14 W3 O8 65.8(11) . .
O41 W3 O8 95.4(9) . .
O44 W3 O8 95.8(9) . .
O33 W3 O8 66.9(10) . .
O12 W3 O6 164.7(12) . .
O14 W3 O6 93.2(11) . .
O41 W3 O6 68.0(9) . .
O44 W3 O6 71.4(9) . .
O33 W3 O6 91.4(10) . .
O8 W3 O6 37.1(10) . .
O19 W4 O31 100.2(11) . .
O19 W4 O34 102.1(10) . .
O31 W4 O34 91.5(8) . .
O19 W4 O39 100.5(10) . .
O31 W4 O39 159.2(10) . .
O34 W4 O39 86.2(8) . .
O19 W4 O36 89.2(14) . .
O31 W4 O36 84.6(11) . .
O34 W4 O36 168.6(12) . .
O39 W4 O36 93.6(11) . .
O19 W4 O36A 107.0(14) . .
O31 W4 O36A 94.0(13) . .
O34 W4 O36A 148.9(12) . .
O39 W4 O36A 77.9(13) . .
O36 W4 O36A 21.9(11) . .
O19 W4 O2 157.8(10) . .
O31 W4 O2 65.3(10) . .
O34 W4 O2 95.2(9) . .
O39 W4 O2 94.3(9) . .
O36 W4 O2 73.4(13) . .
O36A W4 O2 60.1(12) . .
O19 W4 O4 162.7(11) . .
O31 W4 O4 94.5(11) . .
O34 W4 O4 68.2(9) . .
O39 W4 O4 65.5(10) . .
O36 W4 O4 101.3(13) . .
O36A W4 O4 80.9(13) . .
O2 W4 O4 39.1(10) . .
O35 W5 O9 107.3(13) . .
O35 W5 O36A 105.1(13) . .
O9 W5 O36A 71.2(17) . .
O35 W5 O22 112.5(11) . .
O9 W5 O22 94.2(14) . .
O36A W5 O22 142.2(15) . .
O35 W5 O42 101.0(8) . .
O9 W5 O42 151.3(13) . .
O36A W5 O42 97.1(14) . .
O22 W5 O42 79.0(11) . .
O35 W5 O36 90.6(11) . .
O9 W5 O36 90.3(15) . .
O36A W5 O36 21.4(13) . .
O22 W5 O36 153.7(14) . .
O42 W5 O36 84.6(11) . .
O35 W5 O22A 90.2(11) . .
O9 W5 O22A 86.9(15) . .
O36A W5 O22A 156.1(16) . .
O22 W5 O22A 27.0(11) . .
O42 W5 O22A 97.8(12) . .
O36 W5 O22A 177.2(13) . .
O35 W5 O9A 89.5(10) . .
O9 W5 O9A 20.6(12) . .
O36A W5 O9A 85.4(15) . .
O22 W5 O9A 91.9(12) . .
O42 W5 O9A 168.1(11) . .
O36 W5 O9A 100.9(12) . .
O22A W5 O9A 76.4(12) . .
O35 W5 O3 155.7(9) . .
O9 W5 O3 57.4(13) . .
O36A W5 O3 88.3(14) . .
O22 W5 O3 55.5(12) . .
O42 W5 O3 97.1(10) . .
O36 W5 O3 107.1(12) . .
O22A W5 O3 71.4(12) . .
O9A W5 O3 71.3(11) . .
O35 W5 O2 157.3(8) . .
O9 W5 O2 85.2(13) . .
O36A W5 O2 60.2(13) . .
O22 W5 O2 84.6(12) . .
O42 W5 O2 66.5(9) . .
O36 W5 O2 70.0(11) . .
O22A W5 O2 109.8(11) . .
O9A W5 O2 105.3(11) . .
O3 W5 O2 46.7(10) . .
O13 W6 O27A 84.9(17) . .
O13 W6 O42 102.1(12) . .
O27A W6 O42 170.7(15) . .
O13 W6 O17 98.8(12) . .
O27A W6 O17 83.5(15) . .
O42 W6 O17 89.4(10) . .
O13 W6 O31 103.1(11) . .
O27A W6 O31 96.8(16) . .
O42 W6 O31 87.6(9) . .
O17 W6 O31 158.1(11) . .
O13 W6 O27 105.5(13) . .
O27A W6 O27 24.0(14) . .
O42 W6 O27 151.7(11) . .
O17 W6 O27 92.3(11) . .
O31 W6 O27 80.4(10) . .
O13 W6 O7 154.4(12) . .
O27A W6 O7 77.7(15) . .
O42 W6 O7 93.7(9) . .
O17 W6 O7 61.1(11) . .
O31 W6 O7 97.4(9) . .
O27 W6 O7 62.9(10) . .
O13 W6 O2 162.3(12) . .
O27A W6 O2 107.0(16) . .
O42 W6 O2 67.7(9) . .
O17 W6 O2 95.6(10) . .
O31 W6 O2 63.2(9) . .
O27 W6 O2 84.0(11) . .
O7 W6 O2 43.2(9) . .
O15 W7 O37 99.5(11) . .
O15 W7 O34 97.6(10) . .
O37 W7 O34 89.1(8) . .
O15 W7 O23A 85.7(13) . .
O37 W7 O23A 173.0(11) . .
O34 W7 O23A 94.8(11) . .
O15 W7 O20 112.2(14) . .
O37 W7 O20 88.8(12) . .
O34 W7 O20 150.1(12) . .
O23A W7 O20 84.9(14) . .
O15 W7 O23 112.0(13) . .
O37 W7 O23 147.6(12) . .
O34 W7 O23 79.8(11) . .
O23A W7 O23 28.9(11) . .
O20 W7 O23 86.1(14) . .
O15 W7 O20A 89.0(13) . .
O37 W7 O20A 87.2(12) . .
O34 W7 O20A 172.9(11) . .
O23A W7 O20A 88.3(14) . .
O20 W7 O20A 23.8(11) . .
O23 W7 O20A 100.1(14) . .
O15 W7 O5 160.9(11) . .
O37 W7 O5 92.8(9) . .
O34 W7 O5 97.1(9) . .
O23A W7 O5 81.0(11) . .
O20 W7 O5 53.2(13) . .
O23 W7 O5 59.0(12) . .
O20A W7 O5 77.0(12) . .
O21 W8 O20 110.9(16) . .
O21 W8 O25 90.3(15) . .
O20 W8 O25 100.6(17) . .
O21 W8 O10A 88.0(14) . .
O20 W8 O10A 83.1(15) . .
O25 W8 O10A 176.4(16) . .
O21 W8 O33 94.5(11) . .
O20 W8 O33 154.5(14) . .
O25 W8 O33 78.2(13) . .
O10A W8 O33 98.7(12) . .
O21 W8 O10 109.5(14) . .
O20 W8 O10 91.2(15) . .
O25 W8 O10 151.6(15) . .
O10A W8 O10 27.5(12) . .
O33 W8 O10 80.1(12) . .
O21 W8 O25A 107.4(13) . .
O20 W8 O25A 78.6(15) . .
O25 W8 O25A 24.1(12) . .
O10A W8 O25A 159.3(13) . .
O33 W8 O25A 93.9(10) . .
O10 W8 O25A 142.9(13) . .
O21 W8 O20A 93.2(13) . .
O20 W8 O20A 18.1(14) . .
O25 W8 O20A 97.7(15) . .
O10A W8 O20A 85.6(14) . .
O33 W8 O20A 171.3(11) . .
O10 W8 O20A 101.1(13) . .
O25A W8 O20A 80.0(12) . .
O21 W8 O5 160.5(12) . .
O20 W8 O5 54.7(14) . .
O25 W8 O5 104.6(14) . .
O10A W8 O5 77.7(12) . .
O33 W8 O5 100.6(9) . .
O10 W8 O5 61.8(12) . .
O25A W8 O5 83.9(11) . .
O20A W8 O5 72.8(11) . .
O21 W8 O8 153.1(12) . .
O20 W8 O8 91.7(15) . .
O25 W8 O8 70.8(13) . .
O10A W8 O8 109.7(13) . .
O33 W8 O8 63.7(10) . .
O10 W8 O8 83.3(12) . .
O25A W8 O8 61.8(11) . .
O20A W8 O8 107.8(12) . .
O5 W8 O8 46.3(10) . .
O18 W9 O17 100.4(11) . .
O18 W9 O41 99.9(9) . .
O17 W9 O41 159.5(10) . .
O18 W9 O38 103.4(11) . .
O17 W9 O38 86.1(10) . .
O41 W9 O38 86.9(8) . .
O18 W9 O28 99.2(13) . .
O17 W9 O28 88.1(12) . .
O41 W9 O28 91.1(10) . .
O38 W9 O28 157.4(11) . .
O18 W9 O7 157.7(11) . .
O17 W9 O7 63.3(11) . .
O41 W9 O7 97.7(8) . .
O38 W9 O7 91.1(9) . .
O28 W9 O7 66.8(11) . .
O18 W9 O6 162.0(11) . .
O17 W9 O6 94.8(11) . .
O41 W9 O6 64.8(9) . .
O38 W9 O6 67.9(9) . .
O28 W9 O6 90.9(12) . .
O7 W9 O6 40.2(9) . .
O32 W10 O39 102.3(11) . .
O32 W10 O37 101.6(10) . .
O39 W10 O37 89.0(9) . .
O32 W10 O11A 85.2(13) . .
O39 W10 O11A 172.1(12) . .
O37 W10 O11A 92.0(11) . .
O32 W10 O24 97.7(12) . .
O39 W10 O24 91.8(10) . .
O37 W10 O24 160.0(10) . .
O11A W10 O24 84.6(11) . .
O32 W10 O11 109.8(13) . .
O39 W10 O11 147.4(12) . .
O37 W10 O11 79.3(11) . .
O11A W10 O11 25.9(11) . .
O24 W10 O11 89.5(12) . .
O32 W10 O1 156.1(11) . .
O39 W10 O1 96.8(9) . .
O37 W10 O1 92.9(9) . .
O11A W10 O1 75.3(12) . .
O24 W10 O1 67.2(10) . .
O11 W10 O1 54.1(11) . .
O32 W10 O4 162.9(12) . .
O39 W10 O4 65.4(10) . .
O37 W10 O4 67.8(9) . .
O11A W10 O4 107.8(12) . .
O24 W10 O4 94.5(11) . .
O11 W10 O4 82.1(13) . .
O1 W10 O4 40.9(10) . .
O11 W11 O43 109.2(13) . .
O11 W11 O25A 72.0(15) . .
O43 W11 O25A 105.4(11) . .
O11 W11 O16 101.0(15) . .
O43 W11 O16 103.7(12) . .
O25A W11 O16 150.7(15) . .
O11 W11 O14 152.2(14) . .
O43 W11 O14 98.1(9) . .
O25A W11 O14 96.4(12) . .
O16 W11 O14 76.5(14) . .
O11 W11 O25 94.5(16) . .
O43 W11 O25 94.8(12) . .
O25A W11 O25 22.9(12) . .
O16 W11 O25 150.1(16) . .
O14 W11 O25 77.9(13) . .
O11 W11 O16A 91.5(15) . .
O43 W11 O16A 88.9(11) . .
O25A W11 O16A 160.8(13) . .
O16 W11 O16A 21.6(12) . .
O14 W11 O16A 94.0(12) . .
O25 W11 O16A 171.5(14) . .
O11 W11 O11A 22.2(13) . .
O43 W11 O11A 89.9(10) . .
O25A W11 O11A 87.1(13) . .
O16 W11 O11A 95.9(14) . .
O14 W11 O11A 170.1(11) . .
O25 W11 O11A 107.5(14) . .
O16A W11 O11A 80.2(12) . .
O11 W11 O1 56.5(13) . .
O43 W11 O1 156.8(9) . .
O25A W11 O1 88.1(12) . .
O16 W11 O1 65.5(12) . .
O14 W11 O1 99.0(10) . .
O25 W11 O1 104.0(12) . .
O16A W11 O1 74.4(11) . .
O11A W11 O1 71.8(11) . .
O11 W11 O8 89.0(14) . .
O43 W11 O8 157.2(9) . .
O25A W11 O8 66.4(12) . .
O16 W11 O8 85.4(14) . .
O14 W11 O8 63.3(10) . .
O25 W11 O8 69.5(12) . .
O16A W11 O8 104.6(12) . .
O11A W11 O8 110.2(11) . .
O1 W11 O8 45.8(10) . .
O26 W12 O27 106.2(12) . .
O26 W12 O23 111.2(13) . .
O27 W12 O23 72.8(14) . .
O26 W12 O10 108.1(13) . .
O27 W12 O10 145.2(14) . .
O23 W12 O10 99.6(15) . .
O26 W12 O28 98.0(12) . .
O27 W12 O28 96.1(13) . .
O23 W12 O28 150.6(15) . .
O10 W12 O28 73.7(15) . .
O26 W12 O10A 91.8(11) . .
O27 W12 O10A 158.1(13) . .
O23 W12 O10A 89.2(14) . .
O10 W12 O10A 24.4(12) . .
O28 W12 O10A 93.6(13) . .
O26 W12 O27A 94.3(13) . .
O27 W12 O27A 19.8(13) . .
O23 W12 O27A 91.7(16) . .
O10 W12 O27A 149.0(16) . .
O28 W12 O27A 82.3(15) . .
O10A W12 O27A 173.1(14) . .
O26 W12 O23A 91.7(10) . .
O27 W12 O23A 90.2(12) . .
O23 W12 O23A 23.4(12) . .
O10 W12 O23A 94.3(14) . .
O28 W12 O23A 166.4(12) . .
O10A W12 O23A 76.6(12) . .
O27A W12 O23A 106.6(14) . .
O26 W12 O5 155.6(9) . .
O27 W12 O5 90.5(12) . .
O23 W12 O5 56.3(12) . .
O10 W12 O5 59.2(12) . .
O28 W12 O5 97.7(12) . .
O10A W12 O5 68.7(11) . .
O27A W12 O5 106.3(13) . .
O23A W12 O5 70.2(9) . .
B1 O1 O4 50.3(17) . .
B1 O1 W11 122.3(17) . .
O4 O1 W11 137.5(18) . .
B1 O1 W10 124.5(17) . .
O4 O1 W10 74.2(15) . .
W11 O1 W10 96.6(9) . .
B1 O1 W2 119.1(17) . .
O4 O1 W2 128.5(17) . .
W11 O1 W2 92.9(9) . .
W10 O1 W2 93.7(9) . .
B1 O2 O4 51.9(17) . .
B1 O2 O7 56.5(16) . .
O4 O2 O7 95(2) . .
B1 O2 W4 125.2(18) . .
O4 O2 W4 73.3(16) . .
O7 O2 W4 139.2(17) . .
B1 O2 W6 124.2(18) . .
O4 O2 W6 137.3(19) . .
O7 O2 W6 67.8(12) . .
W4 O2 W6 94.4(9) . .
B1 O2 W5 119.7(18) . .
O4 O2 W5 129.4(18) . .
O7 O2 W5 122.1(16) . .
W4 O2 W5 93.4(9) . .
W6 O2 W5 91.2(9) . .
B1 O3 O6 51.9(17) . .
B1 O3 W1 128(2) . .
O6 O3 W1 75.8(15) . .
B1 O3 W2 119.9(19) . .
O6 O3 W2 131.7(18) . .
W1 O3 W2 95.7(11) . .
B1 O3 W5 117.8(18) . .
O6 O3 W5 134.8(19) . .
W1 O3 W5 95.1(11) . .
W2 O3 W5 92.9(11) . .
B1 O4 O2 62(2) . .
B1 O4 O1 59.4(19) . .
O2 O4 O1 102(2) . .
B1 O4 O5 60.9(19) . .
O2 O4 O5 100(2) . .
O1 O4 O5 92(2) . .
B1 O4 W4 130(2) . .
O2 O4 W4 67.6(15) . .
O1 O4 W4 135.8(19) . .
O5 O4 W4 131.3(19) . .
B1 O4 W10 124(2) . .
O2 O4 W10 134(2) . .
O1 O4 W10 64.9(14) . .
O5 O4 W10 123.0(19) . .
W4 O4 W10 91.0(11) . .
B1 O5 O4 48.8(17) . .
B1 O5 W7 125.8(18) . .
O4 O5 W7 77.1(15) . .
B1 O5 W8 123.1(17) . .
O4 O5 W8 141.5(19) . .
W7 O5 W8 98.1(11) . .
B1 O5 W12 115.8(17) . .
O4 O5 W12 125.6(18) . .
W7 O5 W12 93.4(9) . .
W8 O5 W12 92.6(10) . .
B1 O6 O8 62(2) . .
B1 O6 O7 60.5(18) . .
O8 O6 O7 104(2) . .
B1 O6 O3 58.3(18) . .
O8 O6 O3 97(2) . .
O7 O6 O3 91(2) . .
B1 O6 W3 132(2) . .
O8 O6 W3 69.7(16) . .
O7 O6 W3 138.4(19) . .
O3 O6 W3 129.9(18) . .
B1 O6 W9 124(2) . .
O8 O6 W9 135(2) . .
O7 O6 W9 63.5(13) . .
O3 O6 W9 125.0(18) . .
W3 O6 W9 91.2(10) . .
B1 O6 W1 119(2) . .
O8 O6 W1 130(2) . .
O7 O6 W1 119.1(18) . .
O3 O6 W1 61.3(14) . .
W3 O6 W1 90.4(10) . .
W9 O6 W1 88.2(10) . .
B1 O7 O6 54.0(16) . .
B1 O7 O2 54.7(15) . .
O6 O7 O2 95.8(19) . .
B1 O7 W9 130.3(18) . .
O6 O7 W9 76.3(14) . .
O2 O7 W9 143.0(16) . .
B1 O7 W6 123.6(17) . .
O6 O7 W6 143.8(18) . .
O2 O7 W6 68.9(12) . .
W9 O7 W6 96.0(10) . .
O6 O8 B1 58.5(19) . .
O6 O8 W3 73.3(17) . .
B1 O8 W3 132(2) . .
O6 O8 W11 138(2) . .
B1 O8 W11 118(2) . .
W3 O8 W11 95.7(11) . .
O6 O8 W8 130(2) . .
B1 O8 W8 116.8(19) . .
W3 O8 W8 94.4(11) . .
W11 O8 W8 90.5(10) . .
O4 B1 O6 179(3) . .
O4 B1 O8 120(3) . .
O6 B1 O8 59.3(19) . .
O4 B1 O1 70(2) . .
O6 B1 O1 111(2) . .
O8 B1 O1 73.5(19) . .
O4 B1 O2 66(2) . .
O6 B1 O2 115(2) . .
O8 B1 O2 174(3) . .
O1 B1 O2 111(2) . .
O4 B1 O7 114(2) . .
O6 B1 O7 65.5(19) . .
O8 B1 O7 106(2) . .
O1 B1 O7 175(3) . .
O2 B1 O7 68.8(17) . .
O4 B1 O3 111(2) . .
O6 B1 O3 70(2) . .
O8 B1 O3 103(2) . .
O1 B1 O3 74.9(19) . .
O2 B1 O3 75.6(19) . .
O7 B1 O3 101(2) . .
O4 B1 O5 70(2) . .
O6 B1 O5 108(2) . .
O8 B1 O5 73.8(19) . .
O1 B1 O5 103(2) . .
O2 B1 O5 108(2) . .
O7 B1 O5 81.2(19) . .
O3 B1 O5 176(2) . .
W5 O9 W2 148(2) . .
W2 O9A W5 119.8(17) . .
W12 O10 W8 138.5(19) . .
W8 O10A W12 119.2(16) . .
W11 O11 W10 146.2(19) . .
W10 O11A W11 115.9(16) . .
W3 O14 W11 134.9(14) . .
W11 O16 W2 134.7(19) . .
W2 O16A W11 118.6(17) . .
W9 O17 W6 138.4(16) . .
W8 O20 W7 153(2) . .
W7 O20A W8 111.6(16) . .
W5 O22 W1 143.7(16) . .
W5 O22A W1 116.8(16) . .
W12 O23 W7 144.9(18) . .
W7 O23A W12 114.3(14) . .
W2 O24 W10 134.0(15) . .
W8 O25 W11 125(2) . .
W11 O25A W8 136.9(17) . .
W12 O27 W6 140.3(16) . .
W6 O27A W12 122(2) . .
W12 O28 W9 136.4(17) . .
W2 O29 W1 150.5(19) . .
W1 O29A W2 115.3(18) . .
W4 O31 W6 136.7(13) . .
W8 O33 W3 134.6(12) . .
W7 O34 W4 136.4(10) . .
W5 O35 Cu3 149.4(9) . .
W4 O36 W5 122.9(18) . .
W5 O36A W4 138(2) . .
W7 O37 W10 136.4(11) . .
W1 O38 W9 135.1(11) . .
W10 O39 W4 137.4(12) . .
W1 O40 Cu1 149.8(10) . .
W3 O41 W9 135.7(10) . .
W6 O42 W5 134.5(12) . .
W11 O43 Cu2 152.9(10) . .
W3 O44 W1 129.9(10) . .
N1 Cu1 N16 92.0(7) . .
N1 Cu1 N23 175.3(7) . .
N16 Cu1 N23 92.3(7) . .
N1 Cu1 N13 88.9(7) . 6_566
N16 Cu1 N13 178.7(7) . 6_566
N23 Cu1 N13 86.7(7) . 6_566
N1 Cu1 O40 93.8(7) . .
N16 Cu1 O40 86.5(7) . .
N23 Cu1 O40 88.4(6) . .
N13 Cu1 O40 94.4(7) 6_566 .
N29 Cu2 N29 90.3(11) 2_655 .
N29 Cu2 N26 167.7(14) 2_655 6_565
N29 Cu2 N26 92.0(14) . 6_565
N29 Cu2 N26 92.0(14) 2_655 5_666
N29 Cu2 N26 167.7(14) . 5_666
N26 Cu2 N26 88(3) 6_565 5_666
N29 Cu2 N26A 170.3(10) 2_655 6_565
N29 Cu2 N26A 93.1(10) . 6_565
N26 Cu2 N26A 3(2) 6_565 6_565
N26 Cu2 N26A 86.6(11) 5_666 6_565
N29 Cu2 N26A 93.1(10) 2_655 5_666
N29 Cu2 N26A 170.3(10) . 5_666
N26 Cu2 N26A 86.6(11) 6_565 5_666
N26 Cu2 N26A 3(2) 5_666 5_666
N26A Cu2 N26A 85.1(18) 6_565 5_666
N29 Cu2 O43 93.8(6) 2_655 2_655
N29 Cu2 O43 84.7(6) . 2_655
N26 Cu2 O43 98.4(15) 6_565 2_655
N26 Cu2 O43 83.2(15) 5_666 2_655
N26A Cu2 O43 95.5(10) 6_565 2_655
N26A Cu2 O43 86.1(9) 5_666 2_655
N29 Cu2 O43 84.7(6) 2_655 .
N29 Cu2 O43 93.8(6) . .
N26 Cu2 O43 83.2(15) 6_565 .
N26 Cu2 O43 98.4(15) 5_666 .
N26A Cu2 O43 86.1(9) 6_565 .
N26A Cu2 O43 95.5(10) 5_666 .
O43 Cu2 O43 177.9(9) 2_655 .
N7 Cu3 N19 177.8(8) . 1_565
N7 Cu3 N4 86.7(7) . .
N19 Cu3 N4 92.9(8) 1_565 .
N7 Cu3 N10 88.5(7) . .
N19 Cu3 N10 92.3(8) 1_565 .
N4 Cu3 N10 169.4(7) . .
N7 Cu3 O35 92.1(6) . .
N19 Cu3 O35 85.7(7) 1_565 .
N4 Cu3 O35 91.3(6) . .
N10 Cu3 O35 98.4(6) . .
C2 N1 C1 108.0 . .
C2 N1 Cu1 125.2(11) . .
C1 N1 Cu1 124.6(11) . .
N1 C1 N2 108.0 . .
N1 C1 H1 126.0 . .
N2 C1 H1 126.0 . .
C1 N2 N3 108.0 . .
C1 N2 C3 123.9(17) . .
N3 N2 C3 127.5(17) . .
N2 N3 C2 108.0 . .
N1 C2 N3 108.0 . .
N1 C2 H2 126.0 . .
N3 C2 H2 126.0 . .
N2 C3 C4 111.0(15) . .
N2 C3 H3A 109.4 . .
C4 C3 H3A 109.4 . .
N2 C3 H3B 109.4 . .
C4 C3 H3B 109.4 . .
H3A C3 H3B 108.0 . .
C5 C4 C9 120.0 . .
C5 C4 C3 122.1(14) . .
C9 C4 C3 117.9(14) . .
C6 C5 C4 120.0 . .
C6 C5 H5 120.0 . .
C4 C5 H5 120.0 . .
C5 C6 C7 120.0 . .
C5 C6 H6 120.0 . .
C7 C6 H6 120.0 . .
C8 C7 C6 120.0 . .
C8 C7 C10 121.9(15) . .
C6 C7 C10 118.1(15) . .
C7 C8 C9 120.0 . .
C7 C8 H8 120.0 . .
C9 C8 H8 120.0 . .
C8 C9 C4 120.0 . .
C8 C9 H9 120.0 . .
C4 C9 H9 120.0 . .
N5 C10 C7 108.9(13) . .
N5 C10 H10A 109.9 . .
C7 C10 H10A 109.9 . .
N5 C10 H10B 109.9 . .
C7 C10 H10B 109.9 . .
H10A C10 H10B 108.3 . .
C11 N4 C12 108.0 . .
C11 N4 Cu3 118.6(10) . .
C12 N4 Cu3 132.3(10) . .
N4 C11 N5 108.0 . .
N4 C11 H11 126.0 . .
N5 C11 H11 126.0 . .
N6 N5 C11 108.0 . .
N6 N5 C10 122.0(13) . .
C11 N5 C10 129.9(13) . .
C12 N6 N5 108.0 . .
N4 C12 N6 108.0 . .
N4 C12 H12 126.0 . .
N6 C12 H12 126.0 . .
C13 N7 C14 108.0 . .
C13 N7 Cu3 127.3(9) . .
C14 N7 Cu3 124.5(9) . .
N7 C13 N8 108.0 . .
N7 C13 H13 126.0 . .
N8 C13 H13 126.0 . .
C13 N8 N9 108.0 . .
C13 N8 C15 130.6(15) . .
N9 N8 C15 120.8(15) . .
C14 N9 N8 108.0 . .
N9 C14 N7 108.0 . .
N9 C14 H14 126.0 . .
N7 C14 H14 126.0 . .
N8 C15 C16 109.4(16) . .
N8 C15 H15A 109.8 . .
C16 C15 H15A 109.8 . .
N8 C15 H15B 109.8 . .
C16 C15 H15B 109.8 . .
H15A C15 H15B 108.2 . .
C17 C16 C18 118(2) . .
C17 C16 C15 123(2) . .
C18 C16 C15 120(2) . .
C16 C17 C18 123(3) . 7_666
C16 C17 H17 118.7 . .
C18 C17 H17 118.7 7_666 .
C16 C18 C17 120(3) . 7_666
C16 C18 H18 120.2 . .
C17 C18 H18 120.2 7_666 .
C19 N10 C20 108.0 . .
C19 N10 Cu3 128.3(10) . .
C20 N10 Cu3 123.7(10) . .
N10 C19 N11 108.0 . .
N10 C19 H19 126.0 . .
N11 C19 H19 126.0 . .
N12 N11 C19 108.0 . .
N12 N11 C21 121.4(16) . .
C19 N11 C21 130.6(16) . .
C20 N12 N11 108.0 . .
N12 C20 N10 108.0 . .
N12 C20 H20 126.0 . .
N10 C20 H20 126.0 . .
N11 C21 C22 112.2(17) . .
N11 C21 H21A 109.2 . .
C22 C21 H21A 109.2 . .
N11 C21 H21B 109.2 . .
C22 C21 H21B 109.2 . .
H21A C21 H21B 107.9 . .
C23 C22 C27 119.4(19) . .
C23 C22 C21 116.4(17) . .
C27 C22 C21 123.8(18) . .
C22 C23 C24 118(2) . .
C22 C23 H23 120.9 . .
C24 C23 H23 120.9 . .
C25 C24 C23 124(2) . .
C25 C24 H24 118.0 . .
C23 C24 H24 118.0 . .
C24 C25 C26 116.4(18) . .
C24 C25 C28 125.0(18) . .
C26 C25 C28 118.6(16) . .
C27 C26 C25 120.8(19) . .
C27 C26 H26 119.6 . .
C25 C26 H26 119.6 . .
C22 C27 C26 120.9(19) . .
C22 C27 H27 119.5 . .
C26 C27 H27 119.5 . .
N14 C28 C25 113.4(16) . .
N14 C28 H28A 108.9 . .
C25 C28 H28A 108.9 . .
N14 C28 H28B 108.9 . .
C25 C28 H28B 108.9 . .
H28A C28 H28B 107.7 . .
C29 N13 C30 108.0 . .
C29 N13 Cu1 125.6(10) . 6_565
C30 N13 Cu1 126.3(10) . 6_565
N14 C29 N13 108.0 . .
N14 C29 H29 126.0 . .
N13 C29 H29 126.0 . .
C29 N14 N15 108.0 . .
C29 N14 C28 131.5(16) . .
N15 N14 C28 120.5(16) . .
C30 N15 N14 108.0 . .
N15 C30 N13 108.0 . .
N15 C30 H30 126.0 . .
N13 C30 H30 126.0 . .
C32 N16 C31 108.0 . .
C32 N16 Cu1 128.4(10) . .
C31 N16 Cu1 123.1(10) . .
N17 C31 N16 108.0 . .
N17 C31 H31 126.0 . .
N16 C31 H31 126.0 . .
N18 N17 C31 108.0 . .
N18 N17 C33 125.9(18) . .
C31 N17 C33 125.5(18) . .
N17 N18 C32 108.0 . .
N16 C32 N18 108.0 . .
N16 C32 H32 126.0 . .
N18 C32 H32 126.0 . .
N17 C33 C34 114.6(17) . .
N17 C33 H33A 108.6 . .
C34 C33 H33A 108.6 . .
N17 C33 H33B 108.6 . .
C34 C33 H33B 108.6 . .
H33A C33 H33B 107.6 . .
C35 C34 C39 120.0 . .
C35 C34 C33 123.2(18) . .
C39 C34 C33 116.7(18) . .
C34 C35 C36 120.0 . .
C34 C35 H35 120.0 . .
C36 C35 H35 120.0 . .
C37 C36 C35 120.0 . .
C37 C36 H36 120.0 . .
C35 C36 H36 120.0 . .
C36 C37 C38 120.0 . .
C36 C37 C40 132.4(19) . .
C38 C37 C40 107(2) . .
C36 C37 C40A 108.5(15) . .
C38 C37 C40A 130.6(15) . .
C40 C37 C40A 29(3) . .
C39 C38 C37 120.0 . .
C39 C38 H38 120.0 . .
C37 C38 H38 120.0 . .
C38 C39 C34 120.0 . .
C38 C39 H39 120.0 . .
C34 C39 H39 120.0 . .
N21 C40 C37 107.1(19) . .
N21 C40 H40 126.5 . .
C37 C40 H40 126.5 . .
N21 C40A C37 107.0(19) . .
N21 C40A H40A 126.5 . .
C37 C40A H40A 126.5 . .
C41 N19 C42 108.0 . .
C41 N19 Cu3 129.3(13) . 1_545
C42 N19 Cu3 122.6(13) . 1_545
N19 C41 N20 108.0 . .
N19 C41 H41 126.0 . .
N20 C41 H41 126.0 . .
N21 N20 C41 108.0 . .
C42 N21 N20 108.0 . .
C42 N21 C40A 137.6(18) . .
N20 N21 C40A 108(2) . .
C42 N21 C40 122(3) . .
N20 N21 C40 130(3) . .
C40A N21 C40 29(3) . .
N21 C42 N19 108.0 . .
N21 C42 H42 126.0 . .
N19 C42 H42 126.0 . .
C50 N23 C49 108.0 . .
C50 N23 Cu1 123.9(9) . .
C49 N23 Cu1 127.6(9) . .
N24 C49 N23 108.0 . .
N24 C49 H49 126.0 . .
N23 C49 H49 126.0 . .
N25 N24 C49 108.0 . .
N25 N24 C51 120.6(17) . .
C49 N24 C51 131.3(17) . .
N24 N25 C50 108.0 . .
N23 C50 N25 108.0 . .
N23 C50 H50 126.0 . .
N25 C50 H50 126.0 . .
C52A C51 N24 120(2) . .
C52A C51 C52 10(3) . .
N24 C51 C52 113(2) . .
C52A C51 H51A 111.1 . .
N24 C51 H51A 108.9 . .
C52 C51 H51A 108.9 . .
C52A C51 H51B 99.6 . .
N24 C51 H51B 108.9 . .
C52 C51 H51B 108.9 . .
H51A C51 H51B 107.7 . .
C53 C52 C57 120.0 . .
C53 C52 C51 116(3) . .
C57 C52 C51 123(3) . .
C52 C53 C54 120.0 . .
C52 C53 H53 120.0 . .
C54 C53 H53 120.0 . .
C55 C54 C53 120.0 . .
C55 C54 H54 120.0 . .
C53 C54 H54 120.0 . .
C54 C55 C56 120.0 . .
C54 C55 C58 120(3) . .
C56 C55 C58 120(3) . .
C55 C56 C57 120.0 . .
C55 C56 H56 120.0 . .
C57 C56 H56 120.0 . .
C52 C57 C56 120.0 . .
C52 C57 H57 120.0 . .
C56 C57 H57 120.0 . .
C53A C52A C57A 120.0 . .
C53A C52A C51 121(3) . .
C57A C52A C51 119(3) . .
C52A C53A C54A 120.0 . .
C52A C53A H53A 120.0 . .
C54A C53A H53A 120.0 . .
C55A C54A C53A 120.0 . .
C55A C54A H54A 120.0 . .
C53A C54A H54A 120.0 . .
C54A C55A C56A 120.0 . .
C54A C55A C58 116(3) . .
C56A C55A C58 123(3) . .
C55A C56A C57A 120.0 . .
C55A C56A H56A 120.0 . .
C57A C56A H56A 120.0 . .
C56A C57A C52A 120.0 . .
C56A C57A H57A 120.0 . .
C52A C57A H57A 120.0 . .
N27A C58 N27 6(3) . .
N27A C58 C55 121(3) . .
N27 C58 C55 117(3) . .
N27A C58 C55A 109(3) . .
N27 C58 C55A 104(3) . .
C55 C58 C55A 14(2) . .
N27A C58 H58A 109.9 . .
N27 C58 H58A 108.1 . .
C55 C58 H58A 108.1 . .
C55A C58 H58A 108.7 . .
N27A C58 H58B 101.7 . .
N27 C58 H58B 108.1 . .
C55 C58 H58B 108.1 . .
C55A C58 H58B 120.1 . .
H58A C58 H58B 107.3 . .
C60 N26 C59 110.4 . .
C60 N26 Cu2 128(3) . 5_666
C59 N26 Cu2 122(3) . 5_666
N26 C59 N27 106.1 . .
N26 C59 H59 126.9 . .
N27 C59 H59 126.9 . .
N28 N27 C59 108.0 . .
N28 N27 C58 122(3) . .
C59 N27 C58 125(3) . .
N27 N28 C60 108.0 . .
N26 C60 N28 107.1 . .
N26 C60 H60 126.4 . .
N28 C60 H60 126.4 . .
C59A N26A C60A 108.0 . .
C59A N26A Cu2 119.3(18) . 5_666
C60A N26A Cu2 131.8(18) . 5_666
N26A C59A N27A 108.0 . .
N26A C59A H59A 126.0 . .
N27A C59A H59A 126.0 . .
C59A N27A N28A 108.0 . .
C59A N27A C58 131(3) . .
N28A N27A C58 120(2) . .
C60A N28A N27A 108.0 . .
N28A C60A N26A 108.0 . .
N28A C60A H60A 126.0 . .
N26A C60A H60A 126.0 . .
C43 N29 C44 103.2(17) . .
C43 N29 Cu2 130.8(13) . .
C44 N29 Cu2 124.4(13) . .
N29 C43 N30 109.0(17) . .
N29 C43 H43 125.5 . .
N30 C43 H43 125.5 . .
N31 N30 C43 111.0(16) . .
N31 N30 C45 119.3(19) . .
C43 N30 C45 128.4(18) . .
N30 N31 C44 101.9(17) . .
N31 C44 N29 114.8(19) . .
N31 C44 H44 122.6 . .
N29 C44 H44 122.6 . .
N30 C45 C46 107.1(18) . .
N30 C45 H45A 110.3 . .
C46 C45 H45A 110.3 . .
N30 C45 H45B 110.3 . .
C46 C45 H45B 110.3 . .
H45A C45 H45B 108.6 . .
C48 C46 C47 115(2) . .
C48 C46 C45 124(2) . .
C47 C46 C45 121(2) . .
C48 C47 C46 121(2) 5_656 .
C48 C47 H47 119.5 5_656 .
C46 C47 H47 119.5 . .
C47 C48 C46 124(2) 5_656 .
C47 C48 H48 118.0 5_656 .
C46 C48 H48 118.0 . .
H1WA O1W H1WB 110.8(19) . .
H2WA O2W H2WB 113.2(19) . .

loop_
_geom_bond_atom_site_label_1
_geom_bond_atom_site_label_2
_geom_bond_distance
_geom_bond_site_symmetry_2
W1 O40 1.710(18) .
W1 O29 1.82(3) .
W1 O38 1.85(2) .
W1 O22 1.90(3) .
W1 O44 1.919(17) .
W1 O29A 2.04(3) .
W1 O22A 2.04(3) .
W1 O3 2.27(3) .
W1 O6 2.51(3) .
W2 O30 1.65(2) .
W2 O29 1.77(3) .
W2 O24 1.87(2) .
W2 O9 1.90(3) .
W2 O9A 1.92(3) .
W2 O16A 1.95(3) .
W2 O16 1.97(3) .
W2 O29A 2.07(4) .
W2 O3 2.40(3) .
W2 O1 2.47(3) .
W3 O12 1.65(3) .
W3 O14 1.87(2) .
W3 O41 1.872(17) .
W3 O44 1.896(17) .
W3 O33 1.91(2) .
W3 O8 2.31(3) .
W3 O6 2.36(3) .
W4 O19 1.68(2) .
W4 O31 1.86(2) .
W4 O34 1.882(18) .
W4 O39 1.92(2) .
W4 O36 1.94(3) .
W4 O36A 1.97(3) .
W4 O2 2.34(3) .
W4 O4 2.42(3) .
W5 O35 1.703(16) .
W5 O9 1.75(3) .
W5 O36A 1.75(3) .
W5 O22 1.75(3) .
W5 O42 1.91(2) .
W5 O36 2.01(4) .
W5 O22A 2.04(3) .
W5 O9A 2.13(3) .
W5 O3 2.43(3) .
W5 O2 2.44(3) .
W6 O13 1.64(2) .
W6 O27A 1.79(4) .
W6 O42 1.85(2) .
W6 O17 1.87(3) .
W6 O31 1.89(2) .
W6 O27 2.01(3) .
W6 O7 2.40(3) .
W6 O2 2.41(3) .
W7 O15 1.67(2) .
W7 O37 1.850(19) .
W7 O34 1.876(19) .
W7 O23A 1.89(3) .
W7 O20 1.89(3) .
W7 O23 1.93(3) .
W7 O20A 1.98(3) .
W7 O5 2.29(3) .
W8 O21 1.65(2) .
W8 O20 1.67(3) .
W8 O25 1.84(4) .
W8 O10A 1.87(3) .
W8 O33 1.89(2) .
W8 O10 1.94(3) .
W8 O25A 1.99(3) .
W8 O20A 2.20(3) .
W8 O5 2.30(3) .
W8 O8 2.47(3) .
W9 O18 1.69(2) .
W9 O17 1.86(2) .
W9 O41 1.878(18) .
W9 O38 1.919(19) .
W9 O28 1.97(3) .
W9 O7 2.30(3) .
W9 O6 2.50(3) .
W10 O32 1.68(2) .
W10 O39 1.83(2) .
W10 O37 1.900(19) .
W10 O11A 1.94(3) .
W10 O24 1.94(2) .
W10 O11 1.94(3) .
W10 O1 2.33(3) .
W10 O4 2.47(3) .
W11 O11 1.68(3) .
W11 O43 1.708(15) .
W11 O25A 1.73(3) .
W11 O16 1.79(3) .
W11 O14 1.91(3) .
W11 O25 2.05(4) .
W11 O16A 2.09(3) .
W11 O11A 2.15(3) .
W11 O1 2.32(2) .
W11 O8 2.40(3) .
W12 O26 1.671(18) .
W12 O27 1.68(3) .
W12 O23 1.72(3) .
W12 O10 1.77(3) .
W12 O28 1.81(3) .
W12 O10A 2.15(3) .
W12 O27A 2.17(4) .
W12 O23A 2.24(3) .
W12 O5 2.49(3) .
O1 B1 1.54(4) .
O1 O4 1.68(4) .
O2 B1 1.55(4) .
O2 O4 1.60(4) .
O2 O7 1.77(4) .
O3 B1 1.59(4) .
O3 O6 1.76(4) .
O4 B1 1.38(4) .
O4 O5 1.73(4) .
O5 B1 1.60(4) .
O6 B1 1.47(4) .
O6 O8 1.49(4) .
O6 O7 1.66(4) .
O7 B1 1.59(4) .
O8 B1 1.53(4) .
O35 Cu3 2.421(17) .
O40 Cu1 2.293(18) .
O43 Cu2 2.211(16) .
Cu1 N1 2.004(13) .
Cu1 N16 2.013(13) .
Cu1 N23 2.017(11) .
Cu1 N13 2.022(12) 6_566
Cu2 N29 2.050(17) 2_655
Cu2 N29 2.050(17) .
Cu2 N26 2.06(3) 6_565
Cu2 N26 2.06(3) 5_666
Cu2 N26A 2.08(2) 6_565
Cu2 N26A 2.08(2) 5_666
Cu2 O43 2.211(16) 2_655
Cu3 N7 1.947(11) .
Cu3 N19 1.949(16) 1_565
Cu3 N4 2.013(12) .
Cu3 N10 2.016(12) .
N1 C2 1.384(4) .
N1 C1 1.384(4) .
C1 N2 1.384(4) .
C1 H1 0.9300 .
N2 N3 1.384(4) .
N2 C3 1.465(10) .
N3 C2 1.384(4) .
C2 H2 0.9300 .
C3 C4 1.471(10) .
C3 H3A 0.9700 .
C3 H3B 0.9700 .
C4 C5 1.388(4) .
C4 C9 1.388(4) .
C5 C6 1.388(4) .
C5 H5 0.9300 .
C6 C7 1.388(4) .
C6 H6 0.9300 .
C7 C8 1.388(4) .
C7 C10 1.477(10) .
C8 C9 1.388(4) .
C8 H8 0.9300 .
C9 H9 0.9300 .
C10 N5 1.464(10) .
C10 H10A 0.9700 .
C10 H10B 0.9700 .
N4 C11 1.381(4) .
N4 C12 1.381(4) .
C11 N5 1.381(4) .
C11 H11 0.9300 .
N5 N6 1.381(4) .
N6 C12 1.381(4) .
C12 H12 0.9300 .
N7 C13 1.383(4) .
N7 C14 1.383(4) .
C13 N8 1.383(4) .
C13 H13 0.9300 .
N8 N9 1.383(4) .
N8 C15 1.466(10) .
N9 C14 1.383(4) .
C14 H14 0.9300 .
C15 C16 1.472(10) .
C15 H15A 0.9700 .
C15 H15B 0.9700 .
C16 C17 1.387(10) .
C16 C18 1.389(10) .
C17 C18 1.40(4) 7_666
C17 H17 0.9300 .
C18 C17 1.40(4) 7_666
C18 H18 0.9300 .
N10 C19 1.383(4) .
N10 C20 1.383(4) .
C19 N11 1.383(4) .
C19 H19 0.9300 .
N11 N12 1.383(4) .
N11 C21 1.465(10) .
N12 C20 1.382(4) .
C20 H20 0.9300 .
C21 C22 1.471(10) .
C21 H21A 0.9700 .
C21 H21B 0.9700 .
C22 C23 1.385(10) .
C22 C27 1.387(10) .
C23 C24 1.389(10) .
C23 H23 0.9300 .
C24 C25 1.383(10) .
C24 H24 0.9300 .
C25 C26 1.393(10) .
C25 C28 1.470(10) .
C26 C27 1.389(10) .
C26 H26 0.9300 .
C27 H27 0.9300 .
C28 N14 1.461(10) .
C28 H28A 0.9700 .
C28 H28B 0.9700 .
N13 C29 1.383(4) .
N13 C30 1.383(4) .
N13 Cu1 2.022(12) 6_565
C29 N14 1.383(4) .
C29 H29 0.9300 .
N14 N15 1.383(4) .
N15 C30 1.383(4) .
C30 H30 0.9300 .
N16 C32 1.385(4) .
N16 C31 1.385(4) .
C31 N17 1.385(4) .
C31 H31 0.9300 .
N17 N18 1.384(4) .
N17 C33 1.465(10) .
N18 C32 1.385(4) .
C32 H32 0.9300 .
C33 C34 1.472(10) .
C33 H33A 0.9700 .
C33 H33B 0.9700 .
C34 C35 1.390(4) .
C34 C39 1.390(4) .
C35 C36 1.390(4) .
C35 H35 0.9300 .
C36 C37 1.390(4) .
C36 H36 0.9300 .
C37 C38 1.390(4) .
C37 C40 1.475(10) .
C37 C40A 1.477(10) .
C38 C39 1.390(4) .
C38 H38 0.9300 .
C39 H39 0.9300 .
C40 N21 1.473(10) .
C40 H40 0.9300 .
C40A N21 1.472(10) .
C40A H40A 0.9300 .
N19 C41 1.387(4) .
N19 C42 1.387(4) .
N19 Cu3 1.949(16) 1_545
C41 N20 1.387(4) .
C41 H41 0.9300 .
N20 N21 1.387(4) .
N21 C42 1.387(4) .
C42 H42 0.9300 .
N23 C50 1.383(4) .
N23 C49 1.383(4) .
C49 N24 1.383(4) .
C49 H49 0.9300 .
N24 N25 1.383(4) .
N24 C51 1.467(10) .
N25 C50 1.383(4) .
C50 H50 0.9300 .
C51 C52A 1.42(4) .
C51 C52 1.478(10) .
C51 H51A 0.9700 .
C51 H51B 0.9700 .
C52 C53 1.393(4) .
C52 C57 1.393(4) .
C53 C54 1.393(4) .
C53 H53 0.9300 .
C54 C55 1.392(4) .
C54 H54 0.9300 .
C55 C56 1.393(4) .
C55 C58 1.476(10) .
C56 C57 1.393(4) .
C56 H56 0.9300 .
C57 H57 0.9300 .
C52A C53A 1.391(4) .
C52A C57A 1.391(4) .
C53A C54A 1.391(4) .
C53A H53A 0.9300 .
C54A C55A 1.391(4) .
C54A H54A 0.9300 .
C55A C56A 1.391(4) .
C55A C58 1.52(4) .
C56A C57A 1.391(4) .
C56A H56A 0.9300 .
C57A H57A 0.9300 .
C58 N27A 1.42(3) .
C58 N27 1.472(10) .
C58 H58A 0.9700 .
C58 H58B 0.9700 .
N26 C60 1.358(4) .
N26 C59 1.392(5) .
N26 Cu2 2.06(3) 5_666
C59 N27 1.396(5) .
C59 H59 0.9300 .
N27 N28 1.396(5) .
N28 C60 1.396(5) .
C60 H60 0.9300 .
N26A C59A 1.386(4) .
N26A C60A 1.386(4) .
N26A Cu2 2.08(2) 5_666
C59A N27A 1.386(4) .
C59A H59A 0.9300 .
N27A N28A 1.386(4) .
N28A C60A 1.386(4) .
C60A H60A 0.9300 .
N29 C43 1.379(10) .
N29 C44 1.383(10) .
C43 N30 1.385(10) .
C43 H43 0.9300 .
N30 N31 1.381(10) .
N30 C45 1.465(10) .
N31 C44 1.382(10) .
C44 H44 0.9300 .
C45 C46 1.470(10) .
C45 H45A 0.9700 .
C45 H45B 0.9700 .
C46 C48 1.386(10) .
C46 C47 1.386(10) .
C47 C48 1.38(3) 5_656
C47 H47 0.9300 .
C48 C47 1.38(3) 5_656
C48 H48 0.9300 .
O1W H1WA 0.850(10) .
O1W H1WB 0.851(11) .
O2W H2WA 0.850(11) .
O2W H2WB 0.850(11) .

loop_
_geom_hbond_atom_site_label_D
_geom_hbond_atom_site_label_H
_geom_hbond_atom_site_label_A
_geom_hbond_distance_DH
_geom_hbond_distance_HA
_geom_hbond_distance_DA
_geom_hbond_angle_DHA
_geom_hbond_site_symmetry_A
C2 H2 O21 0.93 2.67 3.14(3) 112.0 6_556
C2 H2 N12 0.93 2.67 3.16(9) 113.5 1_545
C10 H10B O23A 0.97 2.38 3.26(4) 151.3 7_656
C11 H11 O35 0.93 2.49 3.06(2) 120.2 .
C12 H12 O34 0.93 2.54 3.46(2) 171.0 6_566
C13 H13 O36 0.93 2.07 2.99(4) 169.7 .
C19 H19 O9 0.93 2.26 3.17(4) 164.4 .
C19 H19 O9A 0.93 2.13 2.93(3) 144.1 .
C19 H19 O36A 0.93 2.53 3.31(4) 142.4 .
C20 H20 O15 0.93 2.32 2.98(3) 127.7 6_566
C20 H20 O20A 0.93 2.60 3.27(4) 129.0 6_566
C21 H21B O24 0.97 2.60 3.53(4) 160.6 .
C28 H28A O28 0.97 2.66 3.51(4) 146.6 1_565
C29 H29 O10 0.93 2.15 3.07(4) 170.1 1_565
C29 H29 O10A 0.93 2.08 2.91(3) 147.5 1_565
C30 H30 O22A 0.93 2.07 2.90(4) 148.4 6_565
C33 H33A O1W 0.97 2.60 3.50(4) 154.3 5_656
C42 H42 O9A 0.93 2.62 3.11(4) 113.4 1_545
C49 H49 O33 0.93 2.31 3.20(3) 160.2 6_556
C50 H50 O40 0.93 2.43 2.96(2) 116.3 .
C58 H58B O24 0.97 2.64 3.59(4) 167.0 6_566
C59A H59A O11A 0.93 2.27 3.19(4) 169.3 6_566
C59A H59A O43 0.93 2.29 2.83(3) 116.7 6_566
C43 H43 O16 0.93 2.32 3.18(4) 153.8 .
C43 H43 O16A 0.93 2.45 3.30(4) 151.3 .
C45 H45A O44 0.97 2.41 3.14(3) 131.3 .
